data_7125160
loop_
_publ_author_name
'Fuentes, M \'Angeles'
'Mart\'inez-Mart\'inez, Antonio J'
'Kennedy, Alan R.'
'Mulvey, Robert E.'

_publ_section_title
;
 Revealing the remarkable structural diversity of the alkali metal
 transfer agents of the trans-calix[2]benzene[2]pyrrolide ligand.
;
_journal_issue 82
_journal_name_full 'Chemical communications (Cambridge, England)'
_journal_page_first 12199
_journal_page_last 12201
_journal_paper_doi 10.1039/c6cc07240b
_journal_volume 52
_journal_year 2016
_chemical_formula_moiety 'C40 H52 N2 Na2 O2'
_chemical_formula_sum 'C40 H52 N2 Na2 O2'
_chemical_formula_weight 638.81
_chemical_properties_physical ', Air-sensitive,Moisture-sensitive,Oxygen-sensitive'
_space_group_crystal_system monoclinic
_space_group_IT_number 9
_space_group_name_Hall 'C -2yc'
_space_group_name_H-M_alt 'C 1 c 1'
_atom_sites_solution_hydrogens geom
_audit_creation_method SHELXL-2014/7
_audit_update_record
;
2016-08-16 deposited with the CCDC.
2016-09-19 downloaded from the CCDC.
;
_cell_angle_alpha 90
_cell_angle_beta 90.7580(10)
_cell_angle_gamma 90
_cell_formula_units_Z 8
_cell_length_a 10.2275(2)
_cell_length_b 35.0736(6)
_cell_length_c 19.9910(3)
_cell_measurement_reflns_used 10733
_cell_measurement_temperature 123(2)
_cell_measurement_theta_max 72.9530
_cell_measurement_theta_min 4.5070
_cell_volume 7170.4(2)
_computing_cell_refinement
;
CrysAlisPro, Agilent Technologies,
Version 1.171.37.35 (release 13-08-2014 CrysAlis171 .NET)
(compiled Aug 13 2014,18:06:01)
;
_computing_data_collection
;
CrysAlisPro, Agilent Technologies,
Version 1.171.37.35 (release 13-08-2014 CrysAlis171 .NET)
(compiled Aug 13 2014,18:06:01)
;
_computing_data_reduction
;
CrysAlisPro, Agilent Technologies,
Version 1.171.37.35 (release 13-08-2014 CrysAlis171 .NET)
(compiled Aug 13 2014,18:06:01)
;
_computing_molecular_graphics 'SHELXLE (Hubschle, Sheldrick and Dittrich)'
_computing_publication_material 'CIFTAB-2014/2 (Sheldrick, 2014)'
_computing_structure_refinement 'SHELXL-2014/7 (Sheldrick, 2014)'
_computing_structure_solution 'SHELXS-2014/7 (Sheldrick, 2014)'
_diffrn_ambient_temperature 123(2)
_diffrn_measured_fraction_theta_full 0.996
_diffrn_measured_fraction_theta_max 0.995
_diffrn_measurement_device_type 'Oxford Diffraction Gemini S'
_diffrn_measurement_method 'omega scans'
_diffrn_radiation_type CuK\a
_diffrn_radiation_wavelength 1.54184
_diffrn_reflns_av_R_equivalents 0.0228
_diffrn_reflns_av_unetI/netI 0.0321
_diffrn_reflns_Laue_measured_fraction_full 0.996
_diffrn_reflns_Laue_measured_fraction_max 0.995
_diffrn_reflns_limit_h_max 12
_diffrn_reflns_limit_h_min -10
_diffrn_reflns_limit_k_max 42
_diffrn_reflns_limit_k_min -36
_diffrn_reflns_limit_l_max 23
_diffrn_reflns_limit_l_min -24
_diffrn_reflns_number 17946
_diffrn_reflns_point_group_measured_fraction_full 0.704
_diffrn_reflns_point_group_measured_fraction_max 0.697
_diffrn_reflns_theta_full 67.684
_diffrn_reflns_theta_max 69.999
_diffrn_reflns_theta_min 6.360
_exptl_absorpt_coefficient_mu 0.766
_exptl_absorpt_correction_T_max 1.00000
_exptl_absorpt_correction_T_min 0.77930
_exptl_absorpt_correction_type multi-scan
_exptl_absorpt_process_details
;
CrysAlisPro, Agilent Technologies,
Version 1.171.37.35 (release 13-08-2014 CrysAlis171 .NET)
(compiled Aug 13 2014,18:06:01)
Empirical absorption correction using spherical harmonics,
 implemented in SCALE3 ABSPACK scaling algorithm.
;
_exptl_crystal_colour colourless
_exptl_crystal_density_diffrn 1.183
_exptl_crystal_description block
_exptl_crystal_F_000 2752
_exptl_crystal_size_max 0.36
_exptl_crystal_size_mid 0.34
_exptl_crystal_size_min 0.26
_refine_diff_density_max 0.853
_refine_diff_density_min -0.370
_refine_diff_density_rms 0.053
_refine_ls_abs_structure_details
;
 Flack x determined using 2388 quotients [(I+)-(I-)]/[(I+)+(I-)]
 (Parsons, Flack and Wagner, Acta Cryst. B69 (2013) 249-259).
;
_refine_ls_abs_structure_Flack 0.06(3)
_refine_ls_extinction_method none
_refine_ls_goodness_of_fit_ref 1.029
_refine_ls_hydrogen_treatment constr
_refine_ls_matrix_type full
_refine_ls_number_parameters 933
_refine_ls_number_reflns 9491
_refine_ls_number_restraints 315
_refine_ls_restrained_S_all 1.041
_refine_ls_R_factor_all 0.0576
_refine_ls_R_factor_gt 0.0546
_refine_ls_shift/su_max 0.001
_refine_ls_shift/su_mean 0.000
_refine_ls_structure_factor_coef Fsqd
_refine_ls_weighting_details 'w=1/[\s^2^(Fo^2^)+(0.1089P)^2^+4.3876P] where P=(Fo^2^+2Fc^2^)/3'
_refine_ls_weighting_scheme calc
_refine_ls_wR_factor_gt 0.1509
_refine_ls_wR_factor_ref 0.1556
_reflns_Friedel_coverage 0.398
_reflns_Friedel_fraction_full 0.411
_reflns_Friedel_fraction_max 0.398
_reflns_number_gt 8953
_reflns_number_total 9491
_reflns_threshold_expression 'I > 2\s(I)'
_cod_data_source_file c6cc07240b2.cif
_cod_data_source_block ammf_g430smartweebox
_cod_depositor_comments
;

2024-03-12
Z value and formula fixed to values more according to usual
chemical conventions.                 miguel
;
_cod_original_formula_sum 'C80 H104 N4 Na4 O4'
_cod_original_formula_weight 1277.63
_cod_original_formula_moiety 'C80 H104 N4 Na4 O4'
_cod_original_formula_units_Z 4
_cod_original_sg_symbol_H-M 'C c'
_cod_database_code 7125160
_shelx_shelxl_version_number 2014/7
_shelx_space_group_comment
;
The symmetry employed for this shelxl refinement is uniquely defined
by the following loop, which should always be used as a source of
symmetry information in preference to the above space-group names.
They are only intended as comments.
;

loop_
_space_group_symop_operation_xyz
'x, y, z'
'x, -y, z+1/2'
'x+1/2, y+1/2, z'
'x+1/2, -y+1/2, z+1/2'

loop_
_atom_site_label
_atom_site_type_symbol
_atom_site_fract_x
_atom_site_fract_y
_atom_site_fract_z
_atom_site_U_iso_or_equiv
_atom_site_adp_type
_atom_site_occupancy
_atom_site_site_symmetry_order
_atom_site_calc_flag
_atom_site_refinement_flags_posn
_atom_site_refinement_flags_adp
_atom_site_refinement_flags_occupancy
_atom_site_disorder_assembly
_atom_site_disorder_group
Na1 Na 0.56901(18) 0.80306(5) 0.37783(10) 0.0321(4) Uani 0.798(2) 1 d . . P A 1
Na4 Na 0.1578(2) 0.40506(6) 0.53641(10) 0.0390(5) Uani 0.798(2) 1 d . . P A 1
O2 O 0.0927(6) 0.34845(12) 0.5951(2) 0.0508(11) Uani 0.798(2) 1 d D . P A 1
Na2 Na 0.44540(17) 0.67867(5) 0.48552(8) 0.0415(4) Uani 1 1 d . . . . .
Na3 Na 0.31304(15) 0.55484(4) 0.56507(8) 0.0372(4) Uani 1 1 d . . . . .
N1 N 0.6234(3) 0.86692(10) 0.41999(19) 0.0373(7) Uani 1 1 d . . . . .
N2 N 0.5051(3) 0.73798(9) 0.40564(17) 0.0334(7) Uani 1 1 d . . . . .
N5 N 0.3801(3) 0.62141(9) 0.57019(16) 0.0299(6) Uani 1 1 d . . . . .
N6 N 0.2451(3) 0.48948(9) 0.58927(18) 0.0345(7) Uani 1 1 d . . . . .
O1 O 0.3245(4) 0.55340(9) 0.44578(17) 0.0527(9) Uani 1 1 d D . . . .
C1 C 0.5388(4) 0.89726(11) 0.41396(19) 0.0320(8) Uani 1 1 d . . . . .
C2 C 0.6069(4) 0.93092(11) 0.4064(2) 0.0371(9) Uani 1 1 d . . . . .
H2 H 0.5708 0.9558 0.4019 0.045 Uiso 1 1 calc R U . . .
C3 C 0.7404(4) 0.92112(11) 0.4065(2) 0.0372(9) Uani 1 1 d . . . . .
H3 H 0.8120 0.9381 0.4021 0.045 Uiso 1 1 calc R U . . .
C4 C 0.7473(4) 0.88182(11) 0.41436(18) 0.0307(8) Uani 1 1 d . . . . .
C5 C 0.8681(4) 0.85678(11) 0.4183(2) 0.0315(8) Uani 1 1 d . . . . .
C6 C 0.9860(4) 0.87763(12) 0.3876(2) 0.0388(9) Uani 1 1 d . . . . .
H6A H 0.9647 0.8849 0.3414 0.058 Uiso 1 1 calc R U . . .
H6B H 1.0622 0.8607 0.3881 0.058 Uiso 1 1 calc R U . . .
H6C H 1.0058 0.9006 0.4138 0.058 Uiso 1 1 calc R U . . .
C9 C 0.9038(4) 0.84907(12) 0.4922(2) 0.0385(9) Uani 1 1 d . . . . .
H9A H 0.9846 0.8341 0.4948 0.058 Uiso 1 1 calc R U . . .
H9B H 0.8329 0.8348 0.5132 0.058 Uiso 1 1 calc R U . . .
H9C H 0.9166 0.8734 0.5156 0.058 Uiso 1 1 calc R U . . .
C10 C 0.8419(3) 0.81967(11) 0.38018(19) 0.0301(8) Uani 1 1 d . . . . .
C11 C 0.8320(4) 0.82064(12) 0.3106(2) 0.0393(9) Uani 1 1 d . . . . .
H11 H 0.8477 0.8438 0.2874 0.047 Uiso 1 1 calc R U . A 1
C12 C 0.7995(5) 0.78796(13) 0.2750(2) 0.0438(10) Uani 1 1 d . . . . .
H12 H 0.7960 0.7887 0.2276 0.053 Uiso 1 1 calc R U . . .
C13 C 0.7721(4) 0.75434(12) 0.3079(2) 0.0376(9) Uani 1 1 d . . . . .
H13 H 0.7478 0.7323 0.2830 0.045 Uiso 1 1 calc R U . A 1
C14 C 0.7799(4) 0.75249(11) 0.3771(2) 0.0316(8) Uani 1 1 d . . . . .
C15 C 0.8183(3) 0.78496(11) 0.41190(19) 0.0290(7) Uani 1 1 d . . . . .
H15 H 0.8416 0.7825 0.4604 0.035 Uiso 1 1 calc R U . A 1
C16 C 0.7368(4) 0.71549(11) 0.4122(2) 0.0338(8) Uani 1 1 d . . . . .
C17 C 0.7533(4) 0.71814(12) 0.4884(2) 0.0392(9) Uani 1 1 d . . . . .
H17A H 0.8457 0.7223 0.4998 0.059 Uiso 1 1 calc R U . . .
H17B H 0.7237 0.6943 0.5089 0.059 Uiso 1 1 calc R U . . .
H17C H 0.7012 0.7394 0.5052 0.059 Uiso 1 1 calc R U . . .
C18 C 0.8195(4) 0.68173(12) 0.3870(3) 0.0425(10) Uani 1 1 d . . . . .
H18A H 0.8037 0.6782 0.3389 0.064 Uiso 1 1 calc R U . . .
H18B H 0.7949 0.6585 0.4109 0.064 Uiso 1 1 calc R U . . .
H18C H 0.9124 0.6871 0.3951 0.064 Uiso 1 1 calc R U . . .
C19 C 0.5926(4) 0.70927(11) 0.39358(19) 0.0314(8) Uani 1 1 d . . . . .
C20 C 0.5313(4) 0.67822(11) 0.3642(2) 0.0345(8) Uani 1 1 d . . . . .
H20 H 0.5759 0.6564 0.3418 0.041 Uiso 1 1 calc R U . . .
C21 C 0.3984(4) 0.68802(12) 0.3569(2) 0.0364(8) Uani 1 1 d . . . . .
H21 H 0.3314 0.6741 0.3295 0.044 Uiso 1 1 calc R U . . .
C22 C 0.3864(4) 0.72473(11) 0.3824(2) 0.0340(8) Uani 1 1 d . . . . .
C23 C 0.2655(4) 0.75001(11) 0.3861(2) 0.0361(9) Uani 1 1 d . . . . .
C24 C 0.2219(5) 0.75322(13) 0.4588(3) 0.0453(10) Uani 1 1 d . . . . .
H24A H 0.1452 0.7699 0.4612 0.068 Uiso 1 1 calc R U . . .
H24B H 0.2931 0.7639 0.4861 0.068 Uiso 1 1 calc R U . . .
H24C H 0.1993 0.7279 0.4757 0.068 Uiso 1 1 calc R U . . .
C25 C 0.1520(4) 0.73301(14) 0.3444(3) 0.0478(11) Uani 1 1 d . . . . .
H25A H 0.1771 0.7316 0.2974 0.072 Uiso 1 1 calc R U . . .
H25B H 0.0746 0.7493 0.3486 0.072 Uiso 1 1 calc R U . . .
H25C H 0.1320 0.7074 0.3608 0.072 Uiso 1 1 calc R U . . .
C26 C 0.3028(3) 0.78907(11) 0.3569(2) 0.0313(8) Uani 1 1 d . . . . .
C27 C 0.3384(4) 0.79117(12) 0.2907(2) 0.0373(9) Uani 1 1 d . . . . .
H27 H 0.3327 0.7691 0.2632 0.045 Uiso 1 1 calc R U . A 1
C28 C 0.3825(4) 0.82519(13) 0.2638(2) 0.0403(9) Uani 1 1 d . . . . .
H28 H 0.4048 0.8264 0.2179 0.048 Uiso 1 1 calc R U . A 1
C29 C 0.3942(4) 0.85726(12) 0.3032(2) 0.0380(9) Uani 1 1 d . . . . .
H29 H 0.4251 0.8803 0.2840 0.046 Uiso 1 1 calc R U . A 1
C30 C 0.3617(3) 0.85659(11) 0.3705(2) 0.0326(8) Uani 1 1 d . . . . .
C31 C 0.3123(3) 0.82223(11) 0.39602(19) 0.0300(8) Uani 1 1 d . . . . .
H31 H 0.2766 0.8219 0.4423 0.036 Uiso 1 1 calc R U . A 1
C32 C 0.3902(4) 0.89131(12) 0.4142(2) 0.0359(9) Uani 1 1 d . . . . .
C33 C 0.3205(4) 0.92663(12) 0.3843(3) 0.0455(10) Uani 1 1 d . . . . .
H33A H 0.3583 0.9328 0.3408 0.068 Uiso 1 1 calc R U . . .
H33B H 0.3317 0.9484 0.4146 0.068 Uiso 1 1 calc R U . . .
H33C H 0.2270 0.9211 0.3784 0.068 Uiso 1 1 calc R U . . .
C34 C 0.3427(4) 0.88637(13) 0.4864(2) 0.0426(10) Uani 1 1 d . . . . .
H34A H 0.2485 0.8813 0.4859 0.064 Uiso 1 1 calc R U . . .
H34B H 0.3606 0.9097 0.5118 0.064 Uiso 1 1 calc R U . . .
H34C H 0.3888 0.8649 0.5075 0.064 Uiso 1 1 calc R U . . .
C35 C 0.2930(4) 0.65049(10) 0.57782(17) 0.0265(7) Uani 1 1 d . . . . .
C36 C 0.3545(4) 0.68265(11) 0.60357(19) 0.0313(8) Uani 1 1 d . . . . .
H36 H 0.3099 0.7053 0.6235 0.038 Uiso 1 1 calc R U . . .
C37 C 0.4876(4) 0.67250(11) 0.6134(2) 0.0324(8) Uani 1 1 d . . . . .
H37 H 0.5539 0.6870 0.6404 0.039 Uiso 1 1 calc R U . . .
C38 C 0.4979(4) 0.63480(11) 0.59281(19) 0.0293(7) Uani 1 1 d . . . . .
C39 C 0.6177(4) 0.60861(11) 0.5946(2) 0.0326(8) Uani 1 1 d . . . . .
C40 C 0.7316(4) 0.62797(13) 0.6318(2) 0.0422(10) Uani 1 1 d . . . . .
H40A H 0.8092 0.6116 0.6300 0.063 Uiso 1 1 calc R U . . .
H40B H 0.7079 0.6321 0.6786 0.063 Uiso 1 1 calc R U . . .
H40C H 0.7504 0.6526 0.6108 0.063 Uiso 1 1 calc R U . . .
C41 C 0.6611(4) 0.59967(12) 0.5231(2) 0.0403(9) Uani 1 1 d . . . . .
H41A H 0.5874 0.5890 0.4975 0.060 Uiso 1 1 calc R U . . .
H41B H 0.7329 0.5812 0.5245 0.060 Uiso 1 1 calc R U . . .
H41C H 0.6909 0.6232 0.5015 0.060 Uiso 1 1 calc R U . . .
C42 C 0.5793(4) 0.57231(11) 0.6330(2) 0.0311(8) Uani 1 1 d . . . . .
C43 C 0.5524(5) 0.57478(12) 0.7006(2) 0.0410(9) Uani 1 1 d . . . . .
H43 H 0.5638 0.5983 0.7235 0.049 Uiso 1 1 calc R U . . .
C44 C 0.5086(5) 0.54278(13) 0.7351(2) 0.0469(11) Uani 1 1 d . . . . .
H44 H 0.4920 0.5444 0.7817 0.056 Uiso 1 1 calc R U . . .
C45 C 0.4892(5) 0.50873(12) 0.7019(2) 0.0413(9) Uani 1 1 d . . . . .
H45 H 0.4579 0.4873 0.7259 0.050 Uiso 1 1 calc R U . . .
C46 C 0.5144(4) 0.50517(11) 0.6344(2) 0.0309(8) Uani 1 1 d . . . . .
C47 C 0.5633(3) 0.53731(11) 0.6007(2) 0.0312(8) Uani 1 1 d . . . . .
H47 H 0.5858 0.5351 0.5549 0.037 Uiso 1 1 calc R U . . .
C48 C 0.4786(4) 0.46773(11) 0.5982(2) 0.0347(8) Uani 1 1 d . . . . .
C49 C 0.5077(4) 0.46934(13) 0.5240(2) 0.0432(10) Uani 1 1 d . . . . .
H49A H 0.4754 0.4461 0.5023 0.065 Uiso 1 1 calc R U . . .
H49B H 0.6023 0.4714 0.5178 0.065 Uiso 1 1 calc R U . . .
H49C H 0.4641 0.4916 0.5041 0.065 Uiso 1 1 calc R U . . .
C50 C 0.5575(4) 0.43468(12) 0.6289(3) 0.0445(10) Uani 1 1 d . . . . .
H50A H 0.5268 0.4105 0.6098 0.067 Uiso 1 1 calc R U . . .
H50B H 0.5455 0.4343 0.6775 0.067 Uiso 1 1 calc R U . . .
H50C H 0.6504 0.4381 0.6191 0.067 Uiso 1 1 calc R U . . .
C51 C 0.3321(4) 0.46170(10) 0.6094(2) 0.0320(8) Uani 1 1 d . . . . .
C52 C 0.2705(4) 0.43331(11) 0.6454(2) 0.0341(8) Uani 1 1 d . . . . .
H52 H 0.3156 0.4173 0.6801 0.041 Uiso 1 1 calc R U . A 1
C53 C 0.1374(4) 0.44410(11) 0.6485(2) 0.0350(8) Uani 1 1 d . . . . .
H53 H 0.0785 0.4366 0.6858 0.042 Uiso 1 1 calc R U . A 1
C54 C 0.1270(4) 0.47841(11) 0.6145(2) 0.0338(8) Uani 1 1 d . . . . .
C55 C 0.0079(4) 0.50454(11) 0.6067(3) 0.0416(10) Uani 1 1 d . . . . .
C56 C -0.1071(5) 0.48922(14) 0.6490(4) 0.0604(15) Uani 1 1 d . . . . .
H56A H -0.1829 0.5061 0.6434 0.091 Uiso 1 1 calc R U . . .
H56B H -0.0808 0.4885 0.6962 0.091 Uiso 1 1 calc R U . . .
H56C H -0.1303 0.4635 0.6339 0.091 Uiso 1 1 calc R U . . .
C57 C -0.0379(5) 0.50546(12) 0.5339(3) 0.0521(13) Uani 1 1 d . . . . .
H57A H 0.0349 0.5131 0.5055 0.078 Uiso 1 1 calc R U . . .
H57B H -0.1096 0.5238 0.5289 0.078 Uiso 1 1 calc R U . . .
H57C H -0.0684 0.4801 0.5206 0.078 Uiso 1 1 calc R U . . .
C58 C 0.0473(4) 0.54372(11) 0.6334(2) 0.0334(8) Uani 1 1 d . . . . .
C59 C 0.0832(4) 0.54770(11) 0.7003(2) 0.0379(9) Uani 1 1 d . . . . .
H59 H 0.0752 0.5265 0.7296 0.045 Uiso 1 1 calc R U . . .
C60 C 0.1308(4) 0.58213(12) 0.7251(2) 0.0400(9) Uani 1 1 d . . . . .
H60 H 0.1521 0.5848 0.7713 0.048 Uiso 1 1 calc R U . . .
C61 C 0.1469(4) 0.61248(11) 0.6817(2) 0.0336(8) Uani 1 1 d . . . . .
H61 H 0.1818 0.6358 0.6984 0.040 Uiso 1 1 calc R U . . .
C62 C 0.1134(3) 0.60975(10) 0.61473(19) 0.0289(7) Uani 1 1 d . . . . .
C63 C 0.0606(3) 0.57545(10) 0.5914(2) 0.0300(7) Uani 1 1 d . . . . .
H63 H -0.0009 0.5771 0.5522 0.036 Uiso 1 1 calc R U . . .
C64 C 0.1462(4) 0.64336(10) 0.56786(18) 0.0288(7) Uani 1 1 d . . . . .
C65 C 0.0670(4) 0.67826(10) 0.5890(2) 0.0347(8) Uani 1 1 d . . . . .
H65A H 0.0907 0.7001 0.5611 0.052 Uiso 1 1 calc R U . . .
H65B H 0.0861 0.6841 0.6360 0.052 Uiso 1 1 calc R U . . .
H65C H -0.0265 0.6729 0.5833 0.052 Uiso 1 1 calc R U . . .
C66 C 0.1150(4) 0.63438(12) 0.4941(2) 0.0351(8) Uani 1 1 d . . . . .
H66A H 0.1388 0.6563 0.4663 0.053 Uiso 1 1 calc R U . . .
H66B H 0.0213 0.6292 0.4887 0.053 Uiso 1 1 calc R U . . .
H66C H 0.1651 0.6120 0.4803 0.053 Uiso 1 1 calc R U . . .
C67 C 0.3758(5) 0.58129(15) 0.4000(2) 0.0507(11) Uani 1 1 d D . . . .
H67A H 0.4726 0.5814 0.4021 0.061 Uiso 1 1 calc R U . B 1
H67B H 0.3440 0.6071 0.4115 0.061 Uiso 1 1 calc R U . B 1
C71 C 0.0794(9) 0.3111(2) 0.5661(5) 0.053(2) Uani 0.798(2) 1 d D . P A 1
H71A H 0.1638 0.2973 0.5682 0.064 Uiso 0.798(2) 1 calc R U P A 1
H71B H 0.0504 0.3129 0.5188 0.064 Uiso 0.798(2) 1 calc R U P A 1
C72 C -0.0225(10) 0.2906(3) 0.6073(4) 0.076(2) Uani 0.798(2) 1 d D . P A 1
H72A H -0.1121 0.2957 0.5902 0.091 Uiso 0.798(2) 1 calc R U P A 1
H72B H -0.0071 0.2627 0.6081 0.091 Uiso 0.798(2) 1 calc R U P A 1
C73 C -0.0004(12) 0.3081(3) 0.6758(4) 0.084(3) Uani 0.798(2) 1 d D . P A 1
H73A H -0.0827 0.3086 0.7013 0.101 Uiso 0.798(2) 1 calc R U P A 1
H73B H 0.0660 0.2935 0.7016 0.101 Uiso 0.798(2) 1 calc R U P A 1
C74 C 0.0467(10) 0.3477(2) 0.6622(4) 0.076(2) Uani 0.798(2) 1 d D . P A 1
H74A H -0.0256 0.3661 0.6675 0.091 Uiso 0.798(2) 1 calc R U P A 1
H74B H 0.1181 0.3545 0.6938 0.091 Uiso 0.798(2) 1 calc R U P A 1
C68 C 0.3284(13) 0.5701(4) 0.3310(4) 0.067(3) Uani 0.578(8) 1 d D U P C 1
H68A H 0.3998 0.5716 0.2982 0.080 Uiso 0.578(8) 1 calc R U P C 1
H68B H 0.2551 0.5865 0.3158 0.080 Uiso 0.578(8) 1 calc R U P C 1
C69 C 0.2839(13) 0.5294(4) 0.3408(5) 0.069(2) Uani 0.578(8) 1 d D U P C 1
H69A H 0.2144 0.5225 0.3080 0.083 Uiso 0.578(8) 1 calc R U P C 1
H69B H 0.3578 0.5114 0.3363 0.083 Uiso 0.578(8) 1 calc R U P C 1
C70 C 0.2325(9) 0.5292(3) 0.4109(4) 0.0479(16) Uani 0.578(8) 1 d D U P C 1
H70A H 0.1429 0.5398 0.4125 0.057 Uiso 0.578(8) 1 calc R U P C 1
H70B H 0.2324 0.5032 0.4299 0.057 Uiso 0.578(8) 1 calc R U P C 1
C68A C 0.2792(15) 0.5783(5) 0.3417(7) 0.067(3) Uani 0.422(8) 1 d D U P C 2
H68C H 0.3246 0.5817 0.2986 0.080 Uiso 0.422(8) 1 calc R U P C 2
H68D H 0.2107 0.5982 0.3452 0.080 Uiso 0.422(8) 1 calc R U P C 2
C69A C 0.2190(17) 0.5387(4) 0.3458(7) 0.069(2) Uani 0.422(8) 1 d D U P C 2
H69C H 0.1255 0.5400 0.3578 0.083 Uiso 0.422(8) 1 calc R U P C 2
H69D H 0.2280 0.5247 0.3032 0.083 Uiso 0.422(8) 1 calc R U P C 2
C70A C 0.3007(13) 0.5207(3) 0.4014(5) 0.0479(16) Uani 0.422(8) 1 d D U P C 2
H70C H 0.2520 0.5002 0.4244 0.057 Uiso 0.422(8) 1 calc R U P C 2
H70D H 0.3836 0.5101 0.3842 0.057 Uiso 0.422(8) 1 calc R U P C 2
C1S C 0.6703(8) 0.5727(3) 0.3140(5) 0.085(3) Uani 0.813(9) 1 d D U P D 1
H1S1 H 0.5957 0.5704 0.2822 0.102 Uiso 0.813(9) 1 calc R U P D 1
H1S2 H 0.6438 0.5884 0.3526 0.102 Uiso 0.813(9) 1 calc R U P D 1
C4S C 0.8988(9) 0.5773(3) 0.3208(5) 0.083(2) Uani 0.813(9) 1 d D U P D 1
H4S1 H 0.9247 0.5976 0.3528 0.100 Uiso 0.813(9) 1 calc R U P D 1
H4S2 H 0.9730 0.5719 0.2909 0.100 Uiso 0.813(9) 1 calc R U P D 1
O1S O 0.7818(7) 0.5881(2) 0.2826(4) 0.107(2) Uani 0.813(9) 1 d D U P D 1
C3S C 0.8552(11) 0.5412(4) 0.3575(8) 0.104(3) Uani 0.813(9) 1 d D U P D 1
H3S1 H 0.9101 0.5191 0.3449 0.125 Uiso 0.813(9) 1 calc R U P D 1
H3S2 H 0.8611 0.5448 0.4066 0.125 Uiso 0.813(9) 1 calc R U P D 1
C2S C 0.7166(10) 0.5351(3) 0.3356(7) 0.112(3) Uani 0.813(9) 1 d D U P D 1
H2S1 H 0.7117 0.5166 0.2982 0.135 Uiso 0.813(9) 1 calc R U P D 1
H2S2 H 0.6637 0.5254 0.3730 0.135 Uiso 0.813(9) 1 calc R U P D 1
O2S O 0.4300(11) 0.3274(3) 0.6738(7) 0.108(3) Uani 0.643(8) 1 d D U P E 1
C7S C 0.3553(12) 0.2941(3) 0.6606(7) 0.084(3) Uani 0.643(8) 1 d D U P E 1
H7S1 H 0.2823 0.2996 0.6291 0.100 Uiso 0.643(8) 1 calc R U P E 1
H7S2 H 0.3193 0.2836 0.7025 0.100 Uiso 0.643(8) 1 calc R U P E 1
C10S C 0.5703(13) 0.3206(4) 0.6699(8) 0.104(3) Uani 0.643(8) 1 d D U P E 1
H10A H 0.6109 0.3220 0.7150 0.125 Uiso 0.643(8) 1 calc R U P E 1
H10B H 0.6114 0.3401 0.6412 0.125 Uiso 0.643(8) 1 calc R U P E 1
C9S C 0.5911(12) 0.2810(4) 0.6403(8) 0.105(3) Uani 0.643(8) 1 d D U P E 1
H9S1 H 0.6402 0.2643 0.6716 0.126 Uiso 0.643(8) 1 calc R U P E 1
H9S2 H 0.6371 0.2823 0.5971 0.126 Uiso 0.643(8) 1 calc R U P E 1
C8S C 0.4484(11) 0.2678(3) 0.6311(6) 0.084(3) Uani 0.643(8) 1 d D U P E 1
H8S1 H 0.4285 0.2652 0.5827 0.101 Uiso 0.643(8) 1 calc R U P E 1
H8S2 H 0.4382 0.2423 0.6519 0.101 Uiso 0.643(8) 1 calc R U P E 1
O3S O 0.5493(17) 0.2743(5) 0.6757(10) 0.108(3) Uani 0.357(8) 1 d D U P E 2
C11S C 0.667(2) 0.2971(6) 0.6713(13) 0.105(3) Uani 0.357(8) 1 d D U P E 2
H11A H 0.7203 0.2882 0.6333 0.126 Uiso 0.357(8) 1 calc R U P E 2
H11B H 0.7203 0.2941 0.7128 0.126 Uiso 0.357(8) 1 calc R U P E 2
C12S C 0.632(2) 0.3382(6) 0.6617(15) 0.104(3) Uani 0.357(8) 1 d D U P E 2
H12A H 0.6456 0.3469 0.6153 0.125 Uiso 0.357(8) 1 calc R U P E 2
H12B H 0.6787 0.3551 0.6935 0.125 Uiso 0.357(8) 1 calc R U P E 2
C14S C 0.4269(19) 0.2942(5) 0.6719(13) 0.084(3) Uani 0.357(8) 1 d D U P E 2
H14A H 0.3686 0.2880 0.7095 0.100 Uiso 0.357(8) 1 calc R U P E 2
H14B H 0.3805 0.2902 0.6287 0.100 Uiso 0.357(8) 1 calc R U P E 2
C13S C 0.488(2) 0.3344(6) 0.6780(14) 0.083(5) Uani 0.357(8) 1 d D U P E 2
H13A H 0.4380 0.3518 0.6480 0.100 Uiso 0.357(8) 1 calc R U P E 2
H13B H 0.4753 0.3435 0.7244 0.100 Uiso 0.357(8) 1 calc R U P E 2
C15S C 0.643(3) 0.5462(11) 0.3187(19) 0.085(3) Uani 0.187(9) 1 d D U P D 2
H15A H 0.6513 0.5348 0.2736 0.102 Uiso 0.187(9) 1 calc R U P D 2
H15B H 0.5499 0.5500 0.3291 0.102 Uiso 0.187(9) 1 calc R U P D 2
C18S C 0.849(3) 0.5737(10) 0.348(2) 0.083(2) Uani 0.187(9) 1 d D U P D 2
H18D H 0.8644 0.5850 0.3923 0.100 Uiso 0.187(9) 1 calc R U P D 2
H18E H 0.9127 0.5842 0.3158 0.100 Uiso 0.187(9) 1 calc R U P D 2
C17S C 0.855(3) 0.5301(11) 0.350(4) 0.104(3) Uani 0.187(9) 1 d D U P D 2
H17D H 0.9203 0.5209 0.3829 0.125 Uiso 0.187(9) 1 calc R U P D 2
H17E H 0.8721 0.5189 0.3055 0.125 Uiso 0.187(9) 1 calc R U P D 2
C16S C 0.714(4) 0.5224(12) 0.373(2) 0.112(3) Uani 0.187(9) 1 d D U P D 2
H16A H 0.6983 0.5321 0.4182 0.135 Uiso 0.187(9) 1 calc R U P D 2
H16B H 0.6913 0.4951 0.3698 0.135 Uiso 0.187(9) 1 calc R U P D 2
O4S O 0.715(3) 0.5804(9) 0.325(2) 0.107(2) Uani 0.187(9) 1 d D U P D 2
Na5 Na 0.5607(7) 0.8063(2) 0.4392(4) 0.0321(4) Uani 0.202(2) 1 d . . P A 2
Na6 Na 0.1790(8) 0.4292(3) 0.5198(4) 0.0390(5) Uani 0.202(2) 1 d . . P A 2
C74A C 0.089(6) 0.3381(11) 0.6072(16) 0.076(2) Uani 0.202(2) 1 d D U P A 2
H74C H 0.0531 0.3626 0.5908 0.091 Uiso 0.202(2) 1 calc R U P A 2
H74D H 0.1859 0.3399 0.6104 0.091 Uiso 0.202(2) 1 calc R U P A 2
O2A O 0.048(3) 0.3068(8) 0.5666(15) 0.0508(11) Uani 0.202(2) 1 d D U P A 2
C71A C 0.057(5) 0.2739(8) 0.6085(17) 0.089(7) Uani 0.202(2) 1 d D U P A 2
H71C H 0.1478 0.2694 0.6247 0.106 Uiso 0.202(2) 1 calc R U P A 2
H71D H 0.0237 0.2507 0.5858 0.106 Uiso 0.202(2) 1 calc R U P A 2
C72A C -0.032(5) 0.2867(11) 0.665(2) 0.106(8) Uani 0.202(2) 1 d D U P A 2
H72C H -0.0226 0.2707 0.7052 0.127 Uiso 0.202(2) 1 calc R U P A 2
H72D H -0.1249 0.2880 0.6504 0.127 Uiso 0.202(2) 1 calc R U P A 2
C73A C 0.030(5) 0.3263(12) 0.6735(16) 0.093(8) Uani 0.202(2) 1 d D U P A 2
H73C H -0.0378 0.3449 0.6867 0.111 Uiso 0.202(2) 1 calc R U P A 2
H73D H 0.0981 0.3255 0.7089 0.111 Uiso 0.202(2) 1 calc R U P A 2

loop_
_atom_site_aniso_label
_atom_site_aniso_U_11
_atom_site_aniso_U_22
_atom_site_aniso_U_33
_atom_site_aniso_U_23
_atom_site_aniso_U_13
_atom_site_aniso_U_12
Na1 0.0219(8) 0.0262(8) 0.0482(9) 0.0029(7) -0.0034(7) -0.0008(7)
Na4 0.0373(11) 0.0421(11) 0.0376(10) 0.0009(8) -0.0011(8) -0.0013(9)
O2 0.061(3) 0.041(3) 0.051(3) -0.0037(18) 0.009(2) -0.011(2)
Na2 0.0391(9) 0.0468(9) 0.0388(8) 0.0053(7) 0.0054(7) -0.0005(7)
Na3 0.0300(8) 0.0324(8) 0.0493(9) 0.0039(7) -0.0012(6) -0.0024(6)
N1 0.0255(17) 0.0358(17) 0.0507(19) 0.0145(14) -0.0006(14) -0.0011(14)
N2 0.0258(17) 0.0274(16) 0.0470(18) 0.0049(13) 0.0003(13) -0.0023(13)
N5 0.0226(15) 0.0286(15) 0.0383(16) -0.0022(12) 0.0012(12) -0.0015(12)
N6 0.0261(17) 0.0273(15) 0.0500(19) 0.0058(13) -0.0051(14) -0.0030(13)
O1 0.077(2) 0.0360(16) 0.0453(17) 0.0009(13) -0.0108(16) -0.0154(16)
C1 0.0270(19) 0.0346(19) 0.0345(18) 0.0023(15) -0.0017(14) -0.0010(15)
C2 0.028(2) 0.0284(19) 0.055(2) -0.0056(16) -0.0003(17) -0.0004(15)
C3 0.0244(19) 0.0290(19) 0.058(2) -0.0046(17) -0.0003(17) -0.0070(15)
C4 0.0251(18) 0.0351(19) 0.0319(18) 0.0038(14) -0.0022(14) -0.0054(15)
C5 0.0229(18) 0.0318(19) 0.0398(19) 0.0058(15) -0.0023(15) -0.0053(15)
C6 0.0221(19) 0.033(2) 0.061(3) 0.0033(17) 0.0020(17) -0.0049(15)
C9 0.034(2) 0.035(2) 0.046(2) 0.0021(16) -0.0110(17) -0.0036(16)
C10 0.0177(17) 0.036(2) 0.0368(19) 0.0055(15) -0.0013(14) -0.0023(14)
C11 0.040(2) 0.035(2) 0.043(2) 0.0102(16) 0.0007(17) -0.0079(17)
C12 0.051(3) 0.048(2) 0.0319(19) 0.0030(17) 0.0004(17) -0.008(2)
C13 0.035(2) 0.035(2) 0.042(2) 0.0003(16) 0.0019(17) -0.0066(16)
C14 0.0188(18) 0.036(2) 0.040(2) 0.0050(15) 0.0018(14) -0.0005(15)
C15 0.0179(17) 0.0330(19) 0.0360(18) 0.0070(15) -0.0001(13) -0.0001(14)
C16 0.0271(19) 0.0295(19) 0.045(2) 0.0063(15) 0.0019(15) 0.0000(15)
C17 0.034(2) 0.037(2) 0.047(2) 0.0147(17) -0.0031(17) -0.0017(17)
C18 0.027(2) 0.032(2) 0.069(3) 0.0051(18) 0.0088(19) 0.0013(16)
C19 0.0258(19) 0.0284(18) 0.0401(19) 0.0076(15) 0.0033(15) -0.0019(14)
C20 0.035(2) 0.0321(19) 0.0364(19) 0.0004(14) 0.0033(16) -0.0018(16)
C21 0.033(2) 0.041(2) 0.0350(19) 0.0004(16) 0.0001(16) -0.0065(17)
C22 0.0279(19) 0.0337(19) 0.040(2) 0.0078(15) -0.0017(15) -0.0063(16)
C23 0.026(2) 0.032(2) 0.051(2) 0.0059(16) 0.0013(16) -0.0079(15)
C24 0.040(2) 0.037(2) 0.059(3) 0.0122(19) 0.0143(19) 0.0019(18)
C25 0.026(2) 0.042(2) 0.074(3) 0.008(2) -0.009(2) -0.0055(18)
C26 0.0170(17) 0.0329(19) 0.044(2) 0.0088(15) -0.0036(14) -0.0002(14)
C27 0.028(2) 0.042(2) 0.043(2) 0.0035(17) -0.0057(16) 0.0012(17)
C28 0.030(2) 0.052(2) 0.039(2) 0.0112(18) -0.0005(16) 0.0041(18)
C29 0.030(2) 0.037(2) 0.047(2) 0.0154(17) -0.0036(16) -0.0023(16)
C30 0.0177(18) 0.0350(19) 0.045(2) 0.0098(16) -0.0020(15) 0.0042(14)
C31 0.0192(17) 0.0338(19) 0.0370(19) 0.0084(14) -0.0013(14) -0.0016(14)
C32 0.0226(19) 0.033(2) 0.052(2) 0.0076(16) -0.0009(16) -0.0007(15)
C33 0.027(2) 0.033(2) 0.076(3) 0.008(2) -0.0053(19) -0.0006(16)
C34 0.031(2) 0.042(2) 0.055(3) -0.0045(18) 0.0044(18) -0.0041(17)
C35 0.0257(18) 0.0248(16) 0.0290(16) 0.0021(12) 0.0026(13) 0.0009(13)
C36 0.0300(19) 0.0282(17) 0.0358(19) -0.0007(14) 0.0036(15) -0.0026(15)
C37 0.030(2) 0.0286(18) 0.0386(19) 0.0006(14) -0.0009(15) -0.0044(15)
C38 0.0237(18) 0.0291(18) 0.0349(18) 0.0019(14) -0.0003(14) -0.0046(14)
C39 0.0235(18) 0.0300(19) 0.044(2) 0.0022(15) -0.0011(15) -0.0035(15)
C40 0.027(2) 0.037(2) 0.062(3) 0.0060(19) -0.0082(19) -0.0047(16)
C41 0.031(2) 0.037(2) 0.054(2) 0.0092(17) 0.0115(18) 0.0012(17)
C42 0.0214(18) 0.0309(18) 0.041(2) 0.0005(15) -0.0058(14) -0.0004(14)
C43 0.047(3) 0.031(2) 0.044(2) -0.0036(16) -0.0020(18) -0.0090(18)
C44 0.065(3) 0.040(2) 0.035(2) 0.0004(17) 0.001(2) -0.011(2)
C45 0.045(2) 0.033(2) 0.046(2) 0.0079(16) -0.0048(18) -0.0084(18)
C46 0.0212(18) 0.0278(18) 0.044(2) 0.0005(15) -0.0056(15) 0.0000(14)
C47 0.0180(17) 0.0355(19) 0.0400(19) 0.0020(15) -0.0020(14) 0.0015(14)
C48 0.028(2) 0.0260(18) 0.050(2) -0.0023(16) -0.0047(16) -0.0004(15)
C49 0.034(2) 0.038(2) 0.057(3) -0.0124(18) 0.0020(18) -0.0084(18)
C50 0.028(2) 0.032(2) 0.073(3) -0.0052(19) -0.0090(19) 0.0025(17)
C51 0.0280(19) 0.0243(17) 0.043(2) -0.0025(15) -0.0041(15) 0.0007(14)
C52 0.037(2) 0.0263(18) 0.0391(19) 0.0007(14) -0.0046(16) 0.0008(15)
C53 0.032(2) 0.0286(18) 0.044(2) 0.0005(15) 0.0028(16) -0.0039(16)
C54 0.0282(19) 0.0251(17) 0.048(2) 0.0033(15) -0.0050(15) -0.0033(15)
C55 0.024(2) 0.0255(18) 0.075(3) 0.0060(18) -0.0037(19) -0.0047(15)
C56 0.031(2) 0.033(2) 0.118(5) 0.013(3) 0.010(3) -0.0014(19)
C57 0.043(3) 0.028(2) 0.084(4) 0.001(2) -0.027(2) 0.0000(18)
C58 0.0173(17) 0.0298(19) 0.053(2) 0.0070(16) 0.0019(15) 0.0039(14)
C59 0.031(2) 0.0322(19) 0.050(2) 0.0124(16) 0.0084(17) 0.0056(16)
C60 0.042(2) 0.041(2) 0.037(2) 0.0032(16) 0.0048(17) 0.0096(18)
C61 0.030(2) 0.0320(19) 0.0383(19) -0.0010(15) 0.0050(15) 0.0045(15)
C62 0.0202(17) 0.0246(17) 0.0421(19) 0.0033(14) 0.0030(14) 0.0049(13)
C63 0.0182(17) 0.0265(17) 0.045(2) 0.0036(15) -0.0005(14) -0.0002(14)
C64 0.0250(18) 0.0258(17) 0.0356(18) 0.0028(14) 0.0009(14) 0.0020(14)
C65 0.0272(19) 0.0284(18) 0.049(2) 0.0067(15) 0.0075(16) 0.0031(15)
C66 0.033(2) 0.036(2) 0.0369(19) 0.0068(15) -0.0037(15) -0.0042(16)
C67 0.052(3) 0.053(3) 0.047(2) 0.001(2) 0.009(2) -0.012(2)
C71 0.062(6) 0.032(3) 0.066(4) 0.002(3) 0.016(4) -0.012(3)
C72 0.085(6) 0.067(5) 0.076(5) 0.007(4) 0.020(4) -0.029(4)
C73 0.124(9) 0.065(6) 0.063(5) 0.020(4) 0.010(5) -0.037(6)
C74 0.116(7) 0.056(4) 0.056(4) -0.004(3) 0.024(4) -0.031(4)
C68 0.081(7) 0.087(6) 0.032(4) 0.001(4) 0.008(4) -0.009(5)
C69 0.074(7) 0.082(5) 0.051(3) -0.019(4) 0.001(4) -0.018(5)
C70 0.040(5) 0.048(4) 0.055(3) -0.010(3) 0.002(3) -0.010(3)
C68A 0.081(7) 0.087(6) 0.032(4) 0.001(4) 0.008(4) -0.009(5)
C69A 0.074(7) 0.082(5) 0.051(3) -0.019(4) 0.001(4) -0.018(5)
C70A 0.040(5) 0.048(4) 0.055(3) -0.010(3) 0.002(3) -0.010(3)
C1S 0.046(4) 0.120(7) 0.087(5) -0.024(5) 0.000(4) 0.012(4)
C4S 0.070(5) 0.099(5) 0.081(5) -0.028(4) 0.008(4) 0.012(4)
O1S 0.108(5) 0.114(5) 0.099(5) -0.021(4) -0.003(4) 0.022(4)
C3S 0.082(4) 0.127(7) 0.103(6) 0.026(6) -0.008(4) 0.002(5)
C2S 0.070(5) 0.146(7) 0.121(8) 0.014(6) 0.000(5) -0.003(5)
O2S 0.139(7) 0.089(5) 0.097(6) -0.016(5) -0.017(6) 0.039(5)
C7S 0.103(7) 0.048(3) 0.100(6) 0.005(4) -0.001(6) 0.039(5)
C10S 0.113(8) 0.094(7) 0.105(7) -0.005(6) -0.036(7) 0.019(5)
C9S 0.112(6) 0.111(7) 0.092(7) -0.028(6) -0.010(6) 0.035(5)
C8S 0.103(7) 0.074(6) 0.075(6) 0.003(5) -0.003(5) 0.027(5)
O3S 0.139(7) 0.089(5) 0.097(6) -0.016(5) -0.017(6) 0.039(5)
C11S 0.112(6) 0.111(7) 0.092(7) -0.028(6) -0.010(6) 0.035(5)
C12S 0.113(8) 0.094(7) 0.105(7) -0.005(6) -0.036(7) 0.019(5)
C14S 0.103(7) 0.048(3) 0.100(6) 0.005(4) -0.001(6) 0.039(5)
C13S 0.122(11) 0.071(8) 0.057(9) 0.011(8) -0.003(11) 0.012(8)
C15S 0.046(4) 0.120(7) 0.087(5) -0.024(5) 0.000(4) 0.012(4)
C18S 0.070(5) 0.099(5) 0.081(5) -0.028(4) 0.008(4) 0.012(4)
C17S 0.082(4) 0.127(7) 0.103(6) 0.026(6) -0.008(4) 0.002(5)
C16S 0.070(5) 0.146(7) 0.121(8) 0.014(6) 0.000(5) -0.003(5)
O4S 0.108(5) 0.114(5) 0.099(5) -0.021(4) -0.003(4) 0.022(4)
Na5 0.0219(8) 0.0262(8) 0.0482(9) 0.0029(7) -0.0034(7) -0.0008(7)
Na6 0.0373(11) 0.0421(11) 0.0376(10) 0.0009(8) -0.0011(8) -0.0013(9)
C74A 0.116(7) 0.056(4) 0.056(4) -0.004(3) 0.024(4) -0.031(4)
O2A 0.061(3) 0.041(3) 0.051(3) -0.0037(18) 0.009(2) -0.011(2)
C71A 0.119(18) 0.056(9) 0.091(14) 0.011(9) 0.018(14) -0.018(14)
C72A 0.16(2) 0.073(15) 0.092(14) -0.003(13) 0.035(14) -0.051(15)
C73A 0.147(19) 0.074(15) 0.058(10) -0.008(12) 0.045(13) -0.051(16)

loop_
_atom_type_symbol
_atom_type_description
_atom_type_scat_dispersion_real
_atom_type_scat_dispersion_imag
_atom_type_scat_source
C C 0.0181 0.0091 'International Tables Vol C Tables 4.2.6.8 and 6.1.1.4'
H H 0.0000 0.0000 'International Tables Vol C Tables 4.2.6.8 and 6.1.1.4'
N N 0.0311 0.0180 'International Tables Vol C Tables 4.2.6.8 and 6.1.1.4'
O O 0.0492 0.0322 'International Tables Vol C Tables 4.2.6.8 and 6.1.1.4'
Na Na 0.1353 0.1239 'International Tables Vol C Tables 4.2.6.8 and 6.1.1.4'

loop_
_geom_angle_atom_site_label_1
_geom_angle_atom_site_label_2
_geom_angle_atom_site_label_3
_geom_angle
_geom_angle_site_symmetry_1
_geom_angle_site_symmetry_3
N2 Na1 N1 146.66(14) . .
N2 Na1 C15 88.70(12) . .
N1 Na1 C15 85.37(13) . .
N2 Na1 C31 86.52(12) . .
N1 Na1 C31 86.78(13) . .
C15 Na1 C31 157.79(14) . .
N2 Na1 C26 66.81(12) . .
N1 Na1 C26 115.34(13) . .
C15 Na1 C26 155.50(13) . .
C31 Na1 C26 29.39(12) . .
N2 Na1 C14 67.44(12) . .
N1 Na1 C14 114.20(13) . .
C15 Na1 C14 29.20(12) . .
C31 Na1 C14 153.94(13) . .
C26 Na1 C14 129.72(13) . .
N2 Na1 C30 115.40(13) . .
N1 Na1 C30 65.11(12) . .
C15 Na1 C30 150.47(14) . .
C31 Na1 C30 29.14(11) . .
C26 Na1 C30 51.80(12) . .
C14 Na1 C30 176.11(14) . .
N2 Na1 C10 116.90(13) . .
N1 Na1 C10 65.83(12) . .
C15 Na1 C10 28.94(11) . .
C31 Na1 C10 152.57(13) . .
C26 Na1 C10 172.17(14) . .
C14 Na1 C10 51.23(11) . .
C30 Na1 C10 126.65(13) . .
N2 Na1 C27 77.73(12) . .
N1 Na1 C27 120.59(13) . .
C15 Na1 C27 149.39(14) . .
C31 Na1 C27 49.57(12) . .
C26 Na1 C27 27.68(12) . .
C14 Na1 C27 121.30(14) . .
C30 Na1 C27 58.03(13) . .
C10 Na1 C27 144.62(14) . .
N2 Na1 C29 123.19(13) . .
N1 Na1 C29 73.91(12) . .
C15 Na1 C29 145.99(13) . .
C31 Na1 C29 48.94(11) . .
C26 Na1 C29 57.48(12) . .
C14 Na1 C29 148.94(14) . .
C30 Na1 C29 27.44(12) . .
C10 Na1 C29 117.16(13) . .
C27 Na1 C29 47.66(12) . .
N2 Na1 C13 76.46(12) . .
N1 Na1 C13 121.13(13) . .
C15 Na1 C13 48.50(12) . .
C31 Na1 C13 149.30(14) . .
C26 Na1 C13 120.16(13) . .
C14 Na1 C13 27.01(11) . .
C30 Na1 C13 149.64(14) . .
C10 Na1 C13 56.52(12) . .
C27 Na1 C13 101.24(13) . .
C29 Na1 C13 122.30(14) . .
N2 Na1 C28 103.96(13) . .
N1 Na1 C28 99.27(13) . .
C15 Na1 C28 145.58(14) . .
C31 Na1 C28 56.37(12) . .
C26 Na1 C28 48.28(11) . .
C14 Na1 C28 129.22(14) . .
C30 Na1 C28 48.22(12) . .
C10 Na1 C28 124.21(13) . .
C27 Na1 C28 26.65(12) . .
C29 Na1 C28 26.31(12) . .
C13 Na1 C28 102.90(13) . .
O2 Na4 C53 89.32(16) . .
O2 Na4 C52 91.58(16) . .
C53 Na4 C52 31.09(13) . .
O2 Na4 N1 88.74(15) . 3_445
C53 Na4 N1 167.88(15) . 3_445
C52 Na4 N1 160.96(14) . 3_445
O2 Na4 C1 103.39(17) . 3_445
C53 Na4 C1 140.69(15) . 3_445
C52 Na4 C1 163.67(15) . 3_445
N1 Na4 C1 29.31(11) 3_445 3_445
O2 Na4 C4 106.67(16) . 3_445
C53 Na4 C4 160.40(15) . 3_445
C52 Na4 C4 134.27(14) . 3_445
N1 Na4 C4 29.28(11) 3_445 3_445
C1 Na4 C4 47.38(12) 3_445 3_445
O2 Na4 C2 132.25(17) . 3_445
C53 Na4 C2 127.29(14) . 3_445
C52 Na4 C2 135.93(14) . 3_445
N1 Na4 C2 48.66(11) 3_445 3_445
C1 Na4 C2 28.88(12) 3_445 3_445
C4 Na4 C2 47.87(12) 3_445 3_445
O2 Na4 C3 135.08(16) . 3_445
C53 Na4 C3 135.42(14) . 3_445
C52 Na4 C3 123.75(14) . 3_445
N1 Na4 C3 48.57(11) 3_445 3_445
C1 Na4 C3 47.58(12) 3_445 3_445
C4 Na4 C3 29.02(11) 3_445 3_445
C2 Na4 C3 29.16(12) 3_445 3_445
O2 Na4 C54 114.73(16) . .
C53 Na4 C54 27.21(11) . .
C52 Na4 C54 45.89(12) . .
N1 Na4 C54 148.32(13) 3_445 .
C1 Na4 C54 119.91(13) 3_445 .
C4 Na4 C54 138.57(14) 3_445 .
C2 Na4 C54 100.61(13) 3_445 .
C3 Na4 C54 109.99(13) 3_445 .
O2 Na4 C51 118.11(16) . .
C53 Na4 C51 45.82(12) . .
C52 Na4 C51 27.18(12) . .
N1 Na4 C51 143.90(13) 3_445 .
C1 Na4 C51 138.50(14) 3_445 .
C4 Na4 C51 114.99(13) 3_445 .
C2 Na4 C51 109.64(13) 3_445 .
C3 Na4 C51 97.58(13) 3_445 .
C54 Na4 C51 42.21(11) . .
C74 O2 C71 109.2(5) . .
C74 O2 Na4 124.9(4) . .
C71 O2 Na4 125.5(4) . .
C36 Na2 C20 176.80(15) . .
C36 Na2 C37 31.95(13) . .
C20 Na2 C37 150.17(15) . .
C36 Na2 C19 147.75(14) . .
C20 Na2 C19 30.79(12) . .
C37 Na2 C19 129.43(14) . .
C36 Na2 C35 31.05(12) . .
C20 Na2 C35 150.22(14) . .
C37 Na2 C35 50.85(12) . .
C19 Na2 C35 177.81(14) . .
C36 Na2 C21 146.42(15) . .
C20 Na2 C21 31.29(13) . .
C37 Na2 C21 177.39(15) . .
C19 Na2 C21 50.42(13) . .
C35 Na2 C21 129.18(14) . .
C36 Na2 C22 126.65(14) . .
C20 Na2 C22 50.18(13) . .
C37 Na2 C22 147.13(14) . .
C19 Na2 C22 48.68(12) . .
C35 Na2 C22 129.63(14) . .
C21 Na2 C22 30.33(13) . .
C36 Na2 C38 50.56(12) . .
C20 Na2 C38 132.60(14) . .
C37 Na2 C38 30.43(12) . .
C19 Na2 C38 133.10(13) . .
C35 Na2 C38 48.52(12) . .
C21 Na2 C38 152.07(14) . .
C22 Na2 C38 177.19(15) . .
C36 Na2 N2 126.39(13) . .
C20 Na2 N2 50.82(12) . .
C37 Na2 N2 127.67(13) . .
C19 Na2 N2 29.83(11) . .
C35 Na2 N2 147.98(13) . .
C21 Na2 N2 50.58(12) . .
C22 Na2 N2 29.62(11) . .
C38 Na2 N2 150.38(13) . .
C36 Na2 N5 50.83(11) . .
C20 Na2 N5 131.94(13) . .
C37 Na2 N5 50.48(11) . .
C19 Na2 N5 152.66(13) . .
C35 Na2 N5 29.52(10) . .
C21 Na2 N5 131.17(13) . .
C22 Na2 N5 150.46(13) . .
C38 Na2 N5 29.26(10) . .
N2 Na2 N5 177.19(13) . .
O1 Na3 N5 92.56(12) . .
O1 Na3 N6 101.27(13) . .
N5 Na3 N6 166.16(14) . .
O1 Na3 C47 101.43(14) . .
N5 Na3 C47 86.70(12) . .
N6 Na3 C47 90.29(12) . .
O1 Na3 C63 104.85(14) . .
N5 Na3 C63 90.25(11) . .
N6 Na3 C63 86.47(12) . .
C47 Na3 C63 153.65(14) . .
O1 Na3 C62 112.83(13) . .
N5 Na3 C62 63.96(11) . .
N6 Na3 C62 109.97(12) . .
C47 Na3 C62 134.80(13) . .
C63 Na3 C62 27.80(11) . .
O1 Na3 C46 113.83(14) . .
N5 Na3 C46 110.11(12) . .
N6 Na3 C46 64.03(11) . .
C47 Na3 C46 27.80(11) . .
C63 Na3 C46 134.62(12) . .
C62 Na3 C46 133.18(12) . .
O1 Na3 C58 119.63(14) . .
N5 Na3 C58 110.61(12) . .
N6 Na3 C58 62.58(11) . .
C47 Na3 C58 133.49(13) . .
C63 Na3 C58 27.03(10) . .
C62 Na3 C58 47.43(10) . .
C46 Na3 C58 108.87(12) . .
O1 Na3 C42 112.88(13) . .
N5 Na3 C42 62.95(11) . .
N6 Na3 C42 110.48(12) . .
C47 Na3 C42 26.88(11) . .
C63 Na3 C42 133.69(13) . .
C62 Na3 C42 109.18(11) . .
C46 Na3 C42 47.21(10) . .
C58 Na3 C42 127.42(13) . .
C1 N1 C4 106.1(3) . .
C1 N1 Na5 124.4(3) . .
C4 N1 Na5 129.5(3) . .
C1 N1 Na1 122.4(3) . .
C4 N1 Na1 121.6(3) . .
C1 N1 Na4 76.5(2) . 3
C4 N1 Na4 76.9(2) . 3
Na1 N1 Na4 140.68(15) . 3
C1 N1 Na6 67.0(3) . 3
C4 N1 Na6 67.2(3) . 3
Na5 N1 Na6 128.5(3) . 3
C19 N2 C22 105.5(3) . .
C19 N2 Na1 118.0(2) . .
C22 N2 Na1 118.5(2) . .
C19 N2 Na5 126.3(3) . .
C22 N2 Na5 126.8(3) . .
C19 N2 Na2 72.0(2) . .
C22 N2 Na2 74.5(2) . .
Na1 N2 Na2 156.86(16) . .
Na5 N2 Na2 128.3(2) . .
C35 N5 C38 106.3(3) . .
C35 N5 Na3 122.6(2) . .
C38 N5 Na3 126.2(2) . .
C35 N5 Na2 71.5(2) . .
C38 N5 Na2 74.3(2) . .
Na3 N5 Na2 138.96(14) . .
C54 N6 C51 105.1(3) . .
C54 N6 Na3 126.3(3) . .
C51 N6 Na3 122.5(3) . .
C54 N6 Na6 75.1(3) . .
C51 N6 Na6 75.2(3) . .
Na3 N6 Na6 136.5(2) . .
C70 O1 C67 109.5(5) . .
C67 O1 C70A 101.9(6) . .
C70 O1 Na3 117.1(4) . .
C67 O1 Na3 129.9(3) . .
C70A O1 Na3 127.5(5) . .
N1 C1 C2 110.7(3) . .
N1 C1 C32 121.1(3) . .
C2 C1 C32 128.2(4) . .
N1 C1 Na4 74.1(2) . 3
C2 C1 Na4 78.1(3) . 3
C32 C1 Na4 116.1(3) . 3
N1 C1 Na6 85.8(3) . 3
C2 C1 Na6 58.8(3) . 3
C32 C1 Na6 123.6(3) . 3
C1 C2 C3 106.3(4) . .
C1 C2 Na6 91.4(4) . 3
C3 C2 Na6 72.7(3) . 3
C1 C2 Na4 73.0(2) . 3
C3 C2 Na4 75.5(3) . 3
C1 C2 H2 126.8 . .
C3 C2 H2 126.8 . .
Na6 C2 H2 103.2 3 .
Na4 C2 H2 116.9 3 .
C4 C3 C2 106.9(3) . .
C4 C3 Na6 91.4(3) . 3
C2 C3 Na6 72.8(3) . 3
C4 C3 Na4 73.2(2) . 3
C2 C3 Na4 75.3(3) . 3
C4 C3 H3 126.6 . .
C2 C3 H3 126.6 . .
Na6 C3 H3 103.2 3 .
Na4 C3 H3 117.1 3 .
N1 C4 C3 109.9(3) . .
N1 C4 C5 121.7(3) . .
C3 C4 C5 128.3(3) . .
N1 C4 Na4 73.9(2) . 3
C3 C4 Na4 77.8(3) . 3
C5 C4 Na4 114.0(2) . 3
N1 C4 Na6 85.7(3) . 3
C3 C4 Na6 58.7(3) . 3
C5 C4 Na6 121.2(3) . 3
C4 C5 C10 109.2(3) . .
C4 C5 C9 109.5(3) . .
C10 C5 C9 111.5(3) . .
C4 C5 C6 110.1(3) . .
C10 C5 C6 109.7(3) . .
C9 C5 C6 106.7(3) . .
C5 C6 H6A 109.5 . .
C5 C6 H6B 109.5 . .
H6A C6 H6B 109.5 . .
C5 C6 H6C 109.5 . .
H6A C6 H6C 109.5 . .
H6B C6 H6C 109.5 . .
C5 C9 H9A 109.5 . .
C5 C9 H9B 109.5 . .
H9A C9 H9B 109.5 . .
C5 C9 H9C 109.5 . .
H9A C9 H9C 109.5 . .
H9B C9 H9C 109.5 . .
C11 C10 C15 117.7(4) . .
C11 C10 C5 119.1(3) . .
C15 C10 C5 123.1(3) . .
C11 C10 Na1 86.0(2) . .
C15 C10 Na1 69.8(2) . .
C5 C10 Na1 110.3(2) . .
C12 C11 C10 120.3(4) . .
C12 C11 Na1 81.6(3) . .
C10 C11 Na1 67.2(2) . .
C12 C11 H11 119.8 . .
C10 C11 H11 119.8 . .
Na1 C11 H11 122.5 . .
C13 C12 C11 120.7(4) . .
C13 C12 H12 119.6 . .
C11 C12 H12 119.6 . .
C12 C13 C14 120.4(4) . .
C12 C13 Na1 83.3(3) . .
C14 C13 Na1 66.3(2) . .
C12 C13 H13 119.8 . .
C14 C13 H13 119.8 . .
Na1 C13 H13 121.4 . .
C13 C14 C15 118.3(4) . .
C13 C14 C16 118.8(4) . .
C15 C14 C16 122.8(3) . .
C13 C14 Na1 86.6(3) . .
C15 C14 Na1 71.9(2) . .
C16 C14 Na1 107.8(2) . .
C14 C15 C10 122.5(4) . .
C14 C15 Na1 78.9(2) . .
C10 C15 Na1 81.3(2) . .
C14 C15 Na5 93.2(3) . .
C10 C15 Na5 91.4(3) . .
C14 C15 H15 118.5 . .
C10 C15 H15 118.5 . .
Na1 C15 H15 118.5 . .
C19 C16 C17 110.1(3) . .
C19 C16 C14 106.8(3) . .
C17 C16 C14 111.9(3) . .
C19 C16 C18 110.0(3) . .
C17 C16 C18 108.5(3) . .
C14 C16 C18 109.6(3) . .
C16 C17 H17A 109.5 . .
C16 C17 H17B 109.5 . .
H17A C17 H17B 109.5 . .
C16 C17 H17C 109.5 . .
H17A C17 H17C 109.5 . .
H17B C17 H17C 109.5 . .
C16 C18 H18A 109.5 . .
C16 C18 H18B 109.5 . .
H18A C18 H18B 109.5 . .
C16 C18 H18C 109.5 . .
H18A C18 H18C 109.5 . .
H18B C18 H18C 109.5 . .
N2 C19 C20 111.1(3) . .
N2 C19 C16 118.8(3) . .
C20 C19 C16 130.1(4) . .
N2 C19 Na2 78.2(2) . .
C20 C19 Na2 73.4(2) . .
C16 C19 Na2 116.6(2) . .
C19 C20 C21 106.4(4) . .
C19 C20 Na2 75.8(2) . .
C21 C20 Na2 75.9(2) . .
C19 C20 H20 125.9 . .
C21 C20 H20 125.9 . .
Na2 C20 H20 125.9 . .
C22 C21 C20 106.1(4) . .
C22 C21 Na2 76.9(2) . .
C20 C21 Na2 72.9(2) . .
C22 C21 H21 126.2 . .
C20 C21 H21 126.2 . .
Na2 C21 H21 126.2 . .
N2 C22 C21 110.8(4) . .
N2 C22 C23 120.0(4) . .
C21 C22 C23 129.2(4) . .
N2 C22 Na2 75.8(2) . .
C21 C22 Na2 72.8(2) . .
C23 C22 Na2 119.2(3) . .
C22 C23 C24 109.7(3) . .
C22 C23 C26 107.1(3) . .
C24 C23 C26 111.8(3) . .
C22 C23 C25 110.8(4) . .
C24 C23 C25 108.4(4) . .
C26 C23 C25 109.1(3) . .
C23 C24 H24A 109.5 . .
C23 C24 H24B 109.5 . .
H24A C24 H24B 109.5 . .
C23 C24 H24C 109.5 . .
H24A C24 H24C 109.5 . .
H24B C24 H24C 109.5 . .
C23 C25 H25A 109.5 . .
C23 C25 H25B 109.5 . .
H25A C25 H25B 109.5 . .
C23 C25 H25C 109.5 . .
H25A C25 H25C 109.5 . .
H25B C25 H25C 109.5 . .
C27 C26 C31 118.2(4) . .
C27 C26 C23 118.8(4) . .
C31 C26 C23 122.8(3) . .
C27 C26 Na1 82.3(2) . .
C31 C26 Na1 73.2(2) . .
C23 C26 Na1 110.2(2) . .
C26 C27 C28 120.6(4) . .
C26 C27 Na1 70.1(2) . .
C28 C27 Na1 81.1(3) . .
C26 C27 H27 119.7 . .
C28 C27 H27 119.7 . .
Na1 C27 H27 120.0 . .
C29 C28 C27 120.5(4) . .
C29 C28 Na1 74.4(2) . .
C27 C28 Na1 72.3(2) . .
C29 C28 H28 119.7 . .
C27 C28 H28 119.7 . .
Na1 C28 H28 125.3 . .
C28 C29 C30 121.3(4) . .
C28 C29 Na1 79.2(2) . .
C30 C29 Na1 69.9(2) . .
C28 C29 H29 119.3 . .
C30 C29 H29 119.3 . .
Na1 C29 H29 122.8 . .
C29 C30 C31 117.2(4) . .
C29 C30 C32 119.6(4) . .
C31 C30 C32 123.0(4) . .
C29 C30 Na1 82.7(2) . .
C31 C30 Na1 71.7(2) . .
C32 C30 Na1 111.3(2) . .
C29 C30 Na5 106.4(3) . .
C31 C30 Na5 64.9(2) . .
C32 C30 Na5 94.8(3) . .
C26 C31 C30 122.1(4) . .
C26 C31 Na5 93.6(3) . .
C30 C31 Na5 87.3(3) . .
C26 C31 Na1 77.4(2) . .
C30 C31 Na1 79.2(2) . .
C26 C31 H31 118.9 . .
C30 C31 H31 118.9 . .
Na1 C31 H31 118.9 . .
C30 C32 C1 106.8(3) . .
C30 C32 C34 112.8(3) . .
C1 C32 C34 110.1(3) . .
C30 C32 C33 109.5(3) . .
C1 C32 C33 110.0(3) . .
C34 C32 C33 107.7(4) . .
C32 C33 H33A 109.5 . .
C32 C33 H33B 109.5 . .
H33A C33 H33B 109.5 . .
C32 C33 H33C 109.5 . .
H33A C33 H33C 109.5 . .
H33B C33 H33C 109.5 . .
C32 C34 H34A 109.5 . .
C32 C34 H34B 109.5 . .
H34A C34 H34B 109.5 . .
C32 C34 H34C 109.5 . .
H34A C34 H34C 109.5 . .
H34B C34 H34C 109.5 . .
N5 C35 C36 110.9(3) . .
N5 C35 C64 120.2(3) . .
C36 C35 C64 128.3(3) . .
N5 C35 Na2 79.0(2) . .
C36 C35 Na2 71.6(2) . .
C64 C35 Na2 124.1(2) . .
C35 C36 C37 106.1(3) . .
C35 C36 Na2 77.4(2) . .
C37 C36 Na2 75.8(2) . .
C35 C36 H36 125.8 . .
C37 C36 H36 125.8 . .
Na2 C36 H36 125.8 . .
C38 C37 C36 105.9(3) . .
C38 C37 Na2 78.4(2) . .
C36 C37 Na2 72.3(2) . .
C38 C37 H37 126.2 . .
C36 C37 H37 126.2 . .
Na2 C37 H37 126.2 . .
N5 C38 C37 110.8(3) . .
N5 C38 C39 120.3(3) . .
C37 C38 C39 128.9(3) . .
N5 C38 Na2 76.5(2) . .
C37 C38 Na2 71.1(2) . .
C39 C38 Na2 120.9(2) . .
C38 C39 C40 110.4(3) . .
C38 C39 C41 110.0(3) . .
C40 C39 C41 108.4(3) . .
C38 C39 C42 107.3(3) . .
C40 C39 C42 108.7(3) . .
C41 C39 C42 112.0(3) . .
C39 C40 H40A 109.5 . .
C39 C40 H40B 109.5 . .
H40A C40 H40B 109.5 . .
C39 C40 H40C 109.5 . .
H40A C40 H40C 109.5 . .
H40B C40 H40C 109.5 . .
C39 C41 H41A 109.5 . .
C39 C41 H41B 109.5 . .
H41A C41 H41B 109.5 . .
C39 C41 H41C 109.5 . .
H41A C41 H41C 109.5 . .
H41B C41 H41C 109.5 . .
C43 C42 C47 118.9(4) . .
C43 C42 C39 119.4(3) . .
C47 C42 C39 121.6(3) . .
C43 C42 Na3 104.9(3) . .
C47 C42 Na3 61.6(2) . .
C39 C42 Na3 100.0(2) . .
C42 C43 C44 120.1(4) . .
C42 C43 H43 120.0 . .
C44 C43 H43 120.0 . .
C45 C44 C43 120.3(4) . .
C45 C44 H44 119.9 . .
C43 C44 H44 119.9 . .
C44 C45 C46 121.3(4) . .
C44 C45 H45 119.3 . .
C46 C45 H45 119.3 . .
C45 C46 C47 117.9(4) . .
C45 C46 C48 119.3(4) . .
C47 C46 C48 122.7(4) . .
C45 C46 Na3 105.2(3) . .
C47 C46 Na3 64.1(2) . .
C48 C46 Na3 96.9(2) . .
C42 C47 C46 121.4(4) . .
C42 C47 Na3 91.5(2) . .
C46 C47 Na3 88.1(2) . .
C42 C47 H47 119.3 . .
C46 C47 H47 119.3 . .
Na3 C47 H47 90.3 . .
C49 C48 C51 110.6(3) . .
C49 C48 C50 108.1(4) . .
C51 C48 C50 110.3(3) . .
C49 C48 C46 112.3(3) . .
C51 C48 C46 106.0(3) . .
C50 C48 C46 109.6(3) . .
C48 C49 H49A 109.5 . .
C48 C49 H49B 109.5 . .
H49A C49 H49B 109.5 . .
C48 C49 H49C 109.5 . .
H49A C49 H49C 109.5 . .
H49B C49 H49C 109.5 . .
C48 C50 H50A 109.5 . .
C48 C50 H50B 109.5 . .
H50A C50 H50B 109.5 . .
C48 C50 H50C 109.5 . .
H50A C50 H50C 109.5 . .
H50B C50 H50C 109.5 . .
N6 C51 C52 111.4(3) . .
N6 C51 C48 119.3(3) . .
C52 C51 C48 128.8(4) . .
N6 C51 Na6 74.4(3) . .
C52 C51 Na6 76.7(3) . .
C48 C51 Na6 122.5(3) . .
N6 C51 Na4 87.1(2) . .
C52 C51 Na4 60.7(2) . .
C48 C51 Na4 126.2(2) . .
C51 C52 C53 106.0(3) . .
C51 C52 Na4 92.2(3) . .
C53 C52 Na4 74.2(2) . .
C51 C52 Na6 73.0(3) . .
C53 C52 Na6 74.4(3) . .
C51 C52 H52 123.7 . .
C53 C52 H52 123.7 . .
Na4 C52 H52 123.7 . .
C54 C53 C52 106.1(3) . .
C54 C53 Na4 92.3(3) . .
C52 C53 Na4 74.7(2) . .
C54 C53 Na6 73.1(3) . .
C52 C53 Na6 74.9(3) . .
C54 C53 H53 123.5 . .
C52 C53 H53 123.5 . .
Na4 C53 H53 123.5 . .
N6 C54 C53 111.4(3) . .
N6 C54 C55 119.8(3) . .
C53 C54 C55 128.7(4) . .
N6 C54 Na6 74.5(3) . .
C53 C54 Na6 76.5(3) . .
C55 C54 Na6 119.4(3) . .
N6 C54 Na4 87.3(2) . .
C53 C54 Na4 60.5(2) . .
C55 C54 Na4 123.0(3) . .
C57 C55 C58 113.0(4) . .
C57 C55 C54 110.1(4) . .
C58 C55 C54 107.4(3) . .
C57 C55 C56 107.5(4) . .
C58 C55 C56 108.7(4) . .
C54 C55 C56 110.2(4) . .
C55 C56 H56A 109.5 . .
C55 C56 H56B 109.5 . .
H56A C56 H56B 109.5 . .
C55 C56 H56C 109.5 . .
H56A C56 H56C 109.5 . .
H56B C56 H56C 109.5 . .
C55 C57 H57A 109.5 . .
C55 C57 H57B 109.5 . .
H57A C57 H57B 109.5 . .
C55 C57 H57C 109.5 . .
H57A C57 H57C 109.5 . .
H57B C57 H57C 109.5 . .
C59 C58 C63 118.0(4) . .
C59 C58 C55 119.4(4) . .
C63 C58 C55 122.3(4) . .
C59 C58 Na3 100.9(2) . .
C63 C58 Na3 62.7(2) . .
C55 C58 Na3 100.9(2) . .
C58 C59 C60 121.2(4) . .
C58 C59 H59 119.4 . .
C60 C59 H59 119.4 . .
C61 C60 C59 119.2(4) . .
C61 C60 H60 120.4 . .
C59 C60 H60 120.4 . .
C62 C61 C60 121.6(4) . .
C62 C61 H61 119.2 . .
C60 C61 H61 119.2 . .
C61 C62 C63 118.2(3) . .
C61 C62 C64 118.8(3) . .
C63 C62 C64 122.8(3) . .
C61 C62 Na3 101.8(2) . .
C63 C62 Na3 66.2(2) . .
C64 C62 Na3 97.8(2) . .
C62 C63 C58 121.7(4) . .
C62 C63 Na3 86.0(2) . .
C58 C63 Na3 90.3(2) . .
C62 C63 H63 116.7 . .
C58 C63 H63 116.7 . .
Na3 C63 H63 116.7 . .
C65 C64 C35 110.8(3) . .
C65 C64 C66 109.0(3) . .
C35 C64 C66 110.4(3) . .
C65 C64 C62 108.8(3) . .
C35 C64 C62 105.4(3) . .
C66 C64 C62 112.4(3) . .
C64 C65 H65A 109.5 . .
C64 C65 H65B 109.5 . .
H65A C65 H65B 109.5 . .
C64 C65 H65C 109.5 . .
H65A C65 H65C 109.5 . .
H65B C65 H65C 109.5 . .
C64 C66 H66A 109.5 . .
C64 C66 H66B 109.5 . .
H66A C66 H66B 109.5 . .
C64 C66 H66C 109.5 . .
H66A C66 H66C 109.5 . .
H66B C66 H66C 109.5 . .
O1 C67 C68 106.7(6) . .
O1 C67 C68A 101.6(7) . .
O1 C67 H67A 110.4 . .
C68 C67 H67A 110.4 . .
O1 C67 H67B 110.4 . .
C68 C67 H67B 110.4 . .
H67A C67 H67B 108.6 . .
O2 C71 C72 106.0(7) . .
O2 C71 H71A 110.5 . .
C72 C71 H71A 110.5 . .
O2 C71 H71B 110.5 . .
C72 C71 H71B 110.5 . .
H71A C71 H71B 108.7 . .
C73 C72 C71 101.7(7) . .
C73 C72 H72A 111.4 . .
C71 C72 H72A 111.4 . .
C73 C72 H72B 111.4 . .
C71 C72 H72B 111.4 . .
H72A C72 H72B 109.3 . .
C74 C73 C72 104.9(6) . .
C74 C73 H73A 110.8 . .
C72 C73 H73A 110.8 . .
C74 C73 H73B 110.8 . .
C72 C73 H73B 110.8 . .
H73A C73 H73B 108.8 . .
O2 C74 C73 107.5(6) . .
O2 C74 H74A 110.2 . .
C73 C74 H74A 110.2 . .
O2 C74 H74B 110.2 . .
C73 C74 H74B 110.2 . .
H74A C74 H74B 108.5 . .
C67 C68 C69 102.8(8) . .
C67 C68 H68A 111.2 . .
C69 C68 H68A 111.2 . .
C67 C68 H68B 111.2 . .
C69 C68 H68B 111.2 . .
H68A C68 H68B 109.1 . .
C70 C69 C68 103.5(8) . .
C70 C69 H69A 111.1 . .
C68 C69 H69A 111.1 . .
C70 C69 H69B 111.1 . .
C68 C69 H69B 111.1 . .
H69A C69 H69B 109.0 . .
O1 C70 C69 102.4(7) . .
O1 C70 H70A 111.3 . .
C69 C70 H70A 111.3 . .
O1 C70 H70B 111.3 . .
C69 C70 H70B 111.3 . .
H70A C70 H70B 109.2 . .
C67 C68A C69A 106.2(11) . .
C67 C68A H68C 110.5 . .
C69A C68A H68C 110.5 . .
C67 C68A H68D 110.5 . .
C69A C68A H68D 110.5 . .
H68C C68A H68D 108.7 . .
C70A C69A C68A 101.6(11) . .
C70A C69A H69C 111.4 . .
C68A C69A H69C 111.4 . .
C70A C69A H69D 111.4 . .
C68A C69A H69D 111.4 . .
H69C C69A H69D 109.3 . .
O1 C70A C69A 101.6(9) . .
O1 C70A H70C 111.5 . .
C69A C70A H70C 111.5 . .
O1 C70A H70D 111.5 . .
C69A C70A H70D 111.5 . .
H70C C70A H70D 109.3 . .
O1S C1S C2S 102.5(8) . .
O1S C1S H1S1 111.3 . .
C2S C1S H1S1 111.3 . .
O1S C1S H1S2 111.3 . .
C2S C1S H1S2 111.3 . .
H1S1 C1S H1S2 109.2 . .
O1S C4S C3S 102.9(8) . .
O1S C4S H4S1 111.2 . .
C3S C4S H4S1 111.2 . .
O1S C4S H4S2 111.2 . .
C3S C4S H4S2 111.2 . .
H4S1 C4S H4S2 109.1 . .
C1S O1S C4S 109.1(8) . .
C2S C3S C4S 105.0(9) . .
C2S C3S H3S1 110.8 . .
C4S C3S H3S1 110.8 . .
C2S C3S H3S2 110.8 . .
C4S C3S H3S2 110.8 . .
H3S1 C3S H3S2 108.8 . .
C1S C2S C3S 105.1(9) . .
C1S C2S H2S1 110.7 . .
C3S C2S H2S1 110.7 . .
C1S C2S H2S2 110.7 . .
C3S C2S H2S2 110.7 . .
H2S1 C2S H2S2 108.8 . .
C7S O2S C10S 112.5(10) . .
O2S C7S C8S 104.2(10) . .
O2S C7S H7S1 110.9 . .
C8S C7S H7S1 110.9 . .
O2S C7S H7S2 110.9 . .
C8S C7S H7S2 110.9 . .
H7S1 C7S H7S2 108.9 . .
O2S C10S C9S 108.2(10) . .
O2S C10S H10A 110.1 . .
C9S C10S H10A 110.1 . .
O2S C10S H10B 110.1 . .
C9S C10S H10B 110.1 . .
H10A C10S H10B 108.4 . .
C10S C9S C8S 100.7(10) . .
C10S C9S H9S1 111.6 . .
C8S C9S H9S1 111.6 . .
C10S C9S H9S2 111.6 . .
C8S C9S H9S2 111.6 . .
H9S1 C9S H9S2 109.4 . .
C7S C8S C9S 112.5(10) . .
C7S C8S H8S1 109.1 . .
C9S C8S H8S1 109.1 . .
C7S C8S H8S2 109.1 . .
C9S C8S H8S2 109.1 . .
H8S1 C8S H8S2 107.8 . .
C14S O3S C11S 117.1(18) . .
O3S C11S C12S 109.6(19) . .
O3S C11S H11A 109.8 . .
C12S C11S H11A 109.8 . .
O3S C11S H11B 109.8 . .
C12S C11S H11B 109.8 . .
H11A C11S H11B 108.2 . .
C11S C12S C13S 97(2) . .
C11S C12S H12A 112.3 . .
C13S C12S H12A 112.3 . .
C11S C12S H12B 112.3 . .
C13S C12S H12B 112.3 . .
H12A C12S H12B 109.9 . .
O3S C14S C13S 95.1(17) . .
O3S C14S H14A 112.7 . .
C13S C14S H14A 112.7 . .
O3S C14S H14B 112.7 . .
C13S C14S H14B 112.7 . .
H14A C14S H14B 110.2 . .
C12S C13S C14S 117(2) . .
C12S C13S H13A 108.1 . .
C14S C13S H13A 108.1 . .
C12S C13S H13B 108.1 . .
C14S C13S H13B 108.1 . .
H13A C13S H13B 107.3 . .
O4S C15S C16S 99.3(15) . .
O4S C15S H15A 111.9 . .
C16S C15S H15A 111.9 . .
O4S C15S H15B 111.9 . .
C16S C15S H15B 111.9 . .
H15A C15S H15B 109.6 . .
O4S C18S C17S 102(2) . .
O4S C18S H18D 111.4 . .
C17S C18S H18D 111.4 . .
O4S C18S H18E 111.4 . .
C17S C18S H18E 111.4 . .
H18D C18S H18E 109.2 . .
C18S C17S C16S 98.5(15) . .
C18S C17S H17D 112.1 . .
C16S C17S H17D 112.1 . .
C18S C17S H17E 112.1 . .
C16S C17S H17E 112.1 . .
H17D C17S H17E 109.7 . .
C17S C16S C15S 97.6(15) . .
C17S C16S H16A 112.2 . .
C15S C16S H16A 112.2 . .
C17S C16S H16B 112.2 . .
C15S C16S H16B 112.2 . .
H16A C16S H16B 109.8 . .
C15S O4S C18S 112(2) . .
N1 Na5 N2 154.7(4) . .
N1 Na5 O2A 100.4(6) . 3
N2 Na5 O2A 104.8(6) . 3
N1 Na5 C31 91.0(3) . .
N2 Na5 C31 84.6(2) . .
O2A Na5 C31 104.8(8) 3 .
N1 Na5 C15 87.0(3) . .
N2 Na5 C15 84.6(2) . .
O2A Na5 C15 104.9(8) 3 .
C31 Na5 C15 150.1(3) . .
N1 Na5 C30 64.0(2) . .
N2 Na5 C30 106.5(3) . .
O2A Na5 C30 114.1(8) 3 .
C31 Na5 C30 27.78(13) . .
C15 Na5 C30 134.4(3) . .
C3 Na6 C2 34.48(18) 3_445 3_445
C3 Na6 N6 122.2(4) 3_445 .
C2 Na6 N6 124.1(4) 3_445 .
C3 Na6 C54 145.6(4) 3_445 .
C2 Na6 C54 127.5(4) 3_445 .
N6 Na6 C54 30.37(15) . .
C3 Na6 C51 122.6(4) 3_445 .
C2 Na6 C51 144.6(4) 3_445 .
N6 Na6 C51 30.44(14) . .
C54 Na6 C51 49.15(19) . .
C3 Na6 C53 172.5(4) 3_445 .
C2 Na6 C53 149.8(4) 3_445 .
N6 Na6 C53 51.10(19) . .
C54 Na6 C53 30.38(15) . .
C51 Na6 C53 50.01(19) . .
C3 Na6 C52 144.0(4) 3_445 .
C2 Na6 C52 174.8(4) 3_445 .
N6 Na6 C52 51.10(19) . .
C54 Na6 C52 50.05(19) . .
C51 Na6 C52 30.31(15) . .
C53 Na6 C52 30.76(16) . .
C3 Na6 C1 50.6(2) 3_445 3_445
C2 Na6 C1 29.80(16) 3_445 3_445
N6 Na6 C1 149.1(4) . 3_445
C54 Na6 C1 135.1(4) . 3_445
C51 Na6 C1 173.2(4) . 3_445
C53 Na6 C1 136.7(4) . 3_445
C52 Na6 C1 155.4(4) . 3_445
C3 Na6 C4 29.96(16) 3_445 3_445
C2 Na6 C4 50.9(2) 3_445 3_445
N6 Na6 C4 145.1(4) . 3_445
C54 Na6 C4 175.0(4) . 3_445
C51 Na6 C4 128.6(3) . 3_445
C53 Na6 C4 153.4(4) . 3_445
C52 Na6 C4 131.0(4) . 3_445
C1 Na6 C4 46.63(17) 3_445 3_445
C3 Na6 N1 48.00(19) 3_445 3_445
C2 Na6 N1 48.07(19) 3_445 3_445
N6 Na6 N1 170.1(4) . 3_445
C54 Na6 N1 156.8(4) . 3_445
C51 Na6 N1 151.0(4) . 3_445
C53 Na6 N1 138.8(4) . 3_445
C52 Na6 N1 136.4(4) . 3_445
C1 Na6 N1 27.14(13) 3_445 3_445
C4 Na6 N1 27.15(13) 3_445 3_445
O2A C74A C73A 100(3) . .
O2A C74A H74C 111.8 . .
C73A C74A H74C 111.8 . .
O2A C74A H74D 111.8 . .
C73A C74A H74D 111.8 . .
H74C C74A H74D 109.6 . .
C74A O2A C71A 106(3) . .
C74A O2A Na5 123.8(19) . 3_445
C71A O2A Na5 125(2) . 3_445
O2A C71A C72A 99(3) . .
O2A C71A H71C 111.9 . .
C72A C71A H71C 111.9 . .
O2A C71A H71D 111.9 . .
C72A C71A H71D 111.9 . .
H71C C71A H71D 109.6 . .
C71A C72A C73A 96(3) . .
C71A C72A H72C 112.6 . .
C73A C72A H72C 112.6 . .
C71A C72A H72D 112.6 . .
C73A C72A H72D 112.6 . .
H72C C72A H72D 110.1 . .
C74A C73A C72A 108(3) . .
C74A C73A H73C 110.0 . .
C72A C73A H73C 110.0 . .
C74A C73A H73D 110.0 . .
C72A C73A H73D 110.0 . .
H73C C73A H73D 108.4 . .

loop_
_geom_bond_atom_site_label_1
_geom_bond_atom_site_label_2
_geom_bond_distance
_geom_bond_site_symmetry_2
Na1 N2 2.441(4) .
Na1 N1 2.454(4) .
Na1 C15 2.706(4) .
Na1 C31 2.739(4) .
Na1 C26 2.792(4) .
Na1 C14 2.793(4) .
Na1 C30 2.834(4) .
Na1 C10 2.851(4) .
Na1 C27 2.943(4) .
Na1 C29 2.994(4) .
Na1 C13 3.044(5) .
Na1 C28 3.053(4) .
Na4 O2 2.405(5) .
Na4 C53 2.636(5) .
Na4 C52 2.643(4) .
Na4 N1 2.703(4) 3_445
Na4 C1 2.733(4) 3_445
Na4 C4 2.741(4) 3_445
Na4 C2 2.796(5) 3_445
Na4 C3 2.798(5) 3_445
Na4 C54 3.027(5) .
Na4 C51 3.030(4) .
O2 C74 1.426(7) .
O2 C71 1.440(7) .
Na2 C36 2.552(4) .
Na2 C20 2.591(4) .
Na2 C37 2.597(4) .
Na2 C19 2.621(4) .
Na2 C35 2.624(4) .
Na2 C21 2.629(4) .
Na2 C22 2.681(4) .
Na2 C38 2.688(4) .
Na2 N2 2.697(4) .
Na2 N5 2.716(4) .
Na3 O1 2.390(4) .
Na3 N5 2.435(3) .
Na3 N6 2.446(3) .
Na3 C47 2.718(4) .
Na3 C63 2.739(4) .
Na3 C62 2.987(4) .
Na3 C46 3.020(4) .
Na3 C58 3.083(4) .
Na3 C42 3.088(4) .
N1 C1 1.376(5) .
N1 C4 1.376(5) .
N1 Na5 2.257(8) .
N1 Na4 2.703(4) 3
N1 Na6 3.007(9) 3
N2 C19 1.371(5) .
N2 C22 1.375(5) .
N2 Na5 2.549(8) .
N5 C35 1.363(5) .
N5 C38 1.365(5) .
N6 C54 1.371(5) .
N6 C51 1.375(5) .
N6 Na6 2.614(9) .
O1 C70 1.439(7) .
O1 C67 1.443(6) .
O1 C70A 1.469(9) .
C1 C2 1.380(6) .
C1 C32 1.534(5) .
C1 Na4 2.733(4) 3
C1 Na6 2.776(9) 3
C2 C3 1.408(6) .
C2 Na6 2.376(9) 3
C2 Na4 2.796(5) 3
C2 H2 0.9500 .
C3 C4 1.389(5) .
C3 Na6 2.375(9) 3
C3 Na4 2.798(5) 3
C3 H3 0.9500 .
C4 C5 1.518(5) .
C4 Na4 2.741(4) 3
C4 Na6 2.780(9) 3
C5 C10 1.531(5) .
C5 C9 1.540(6) .
C5 C6 1.545(5) .
C6 H6A 0.9800 .
C6 H6B 0.9800 .
C6 H6C 0.9800 .
C9 H9A 0.9800 .
C9 H9B 0.9800 .
C9 H9C 0.9800 .
C10 C11 1.394(6) .
C10 C15 1.395(5) .
C11 C12 1.387(6) .
C11 H11 0.9500 .
C12 C13 1.380(6) .
C12 H12 0.9500 .
C13 C14 1.385(6) .
C13 H13 0.9500 .
C14 C15 1.389(6) .
C14 C16 1.543(5) .
C15 Na5 2.799(8) .
C15 H15 1.0000 .
C16 C19 1.532(6) .
C16 C17 1.533(6) .
C16 C18 1.544(6) .
C17 H17A 0.9800 .
C17 H17B 0.9800 .
C17 H17C 0.9800 .
C18 H18A 0.9800 .
C18 H18B 0.9800 .
C18 H18C 0.9800 .
C19 C20 1.384(6) .
C20 C21 1.408(6) .
C20 H20 1.0000 .
C21 C22 1.390(6) .
C21 H21 1.0000 .
C22 C23 1.524(6) .
C23 C24 1.530(6) .
C23 C26 1.539(5) .
C23 C25 1.541(6) .
C24 H24A 0.9800 .
C24 H24B 0.9800 .
C24 H24C 0.9800 .
C25 H25A 0.9800 .
C25 H25B 0.9800 .
C25 H25C 0.9800 .
C26 C27 1.380(6) .
C26 C31 1.404(6) .
C27 C28 1.386(6) .
C27 H27 0.9500 .
C28 C29 1.378(7) .
C28 H28 0.9500 .
C29 C30 1.391(6) .
C29 H29 0.9500 .
C30 C31 1.405(5) .
C30 C32 1.524(6) .
C30 Na5 3.012(8) .
C31 Na5 2.731(8) .
C31 H31 1.0000 .
C32 C34 1.539(6) .
C32 C33 1.546(6) .
C33 H33A 0.9800 .
C33 H33B 0.9800 .
C33 H33C 0.9800 .
C34 H34A 0.9800 .
C34 H34B 0.9800 .
C34 H34C 0.9800 .
C35 C36 1.387(5) .
C35 C64 1.533(5) .
C36 C37 1.418(6) .
C36 H36 1.0000 .
C37 C38 1.390(5) .
C37 H37 1.0000 .
C38 C39 1.531(5) .
C39 C40 1.533(5) .
C39 C41 1.535(6) .
C39 C42 1.541(5) .
C40 H40A 0.9800 .
C40 H40B 0.9800 .
C40 H40C 0.9800 .
C41 H41A 0.9800 .
C41 H41B 0.9800 .
C41 H41C 0.9800 .
C42 C43 1.385(6) .
C42 C47 1.397(5) .
C43 C44 1.394(6) .
C43 H43 0.9500 .
C44 C45 1.379(6) .
C44 H44 0.9500 .
C45 C46 1.382(6) .
C45 H45 0.9500 .
C46 C47 1.409(5) .
C46 C48 1.541(5) .
C47 H47 0.9500 .
C48 C49 1.518(6) .
C48 C51 1.533(6) .
C48 C50 1.535(6) .
C49 H49A 0.9800 .
C49 H49B 0.9800 .
C49 H49C 0.9800 .
C50 H50A 0.9800 .
C50 H50B 0.9800 .
C50 H50C 0.9800 .
C51 C52 1.385(5) .
C51 Na6 2.623(9) .
C52 C53 1.415(6) .
C52 Na6 2.671(9) .
C52 H52 1.0000 .
C53 C54 1.386(5) .
C53 Na6 2.664(9) .
C53 H53 1.0000 .
C54 C55 1.530(6) .
C54 Na6 2.621(9) .
C55 C57 1.523(7) .
C55 C58 1.526(6) .
C55 C56 1.553(7) .
C56 H56A 0.9800 .
C56 H56B 0.9800 .
C56 H56C 0.9800 .
C57 H57A 0.9800 .
C57 H57B 0.9800 .
C57 H57C 0.9800 .
C58 C59 1.390(6) .
C58 C63 1.401(5) .
C59 C60 1.391(6) .
C59 H59 0.9500 .
C60 C61 1.384(6) .
C60 H60 0.9500 .
C61 C62 1.381(6) .
C61 H61 0.9500 .
C62 C63 1.396(5) .
C62 C64 1.545(5) .
C63 H63 1.0000 .
C64 C65 1.530(5) .
C64 C66 1.536(5) .
C65 H65A 0.9800 .
C65 H65B 0.9800 .
C65 H65C 0.9800 .
C66 H66A 0.9800 .
C66 H66B 0.9800 .
C66 H66C 0.9800 .
C67 C68 1.508(9) .
C67 C68A 1.523(11) .
C67 H67A 0.9900 .
C67 H67B 0.9900 .
C71 C72 1.517(8) .
C71 H71A 0.9900 .
C71 H71B 0.9900 .
C72 C73 1.514(9) .
C72 H72A 0.9900 .
C72 H72B 0.9900 .
C73 C74 1.495(8) .
C73 H73A 0.9900 .
C73 H73B 0.9900 .
C74 H74A 0.9900 .
C74 H74B 0.9900 .
C68 C69 1.512(10) .
C68 H68A 0.9900 .
C68 H68B 0.9900 .
C69 C70 1.503(9) .
C69 H69A 0.9900 .
C69 H69B 0.9900 .
C70 H70A 0.9900 .
C70 H70B 0.9900 .
C68A C69A 1.523(11) .
C68A H68C 0.9900 .
C68A H68D 0.9900 .
C69A C70A 1.520(11) .
C69A H69C 0.9900 .
C69A H69D 0.9900 .
C70A H70C 0.9900 .
C70A H70D 0.9900 .
C1S O1S 1.417(9) .
C1S C2S 1.462(10) .
C1S H1S1 0.9900 .
C1S H1S2 0.9900 .
C4S O1S 1.462(9) .
C4S C3S 1.534(10) .
C4S H4S1 0.9900 .
C4S H4S2 0.9900 .
C3S C2S 1.493(10) .
C3S H3S1 0.9900 .
C3S H3S2 0.9900 .
C2S H2S1 0.9900 .
C2S H2S2 0.9900 .
O2S C7S 1.417(10) .
O2S C10S 1.458(11) .
C7S C8S 1.458(10) .
C7S H7S1 0.9900 .
C7S H7S2 0.9900 .
C10S C9S 1.523(11) .
C10S H10A 0.9900 .
C10S H10B 0.9900 .
C9S C8S 1.540(11) .
C9S H9S1 0.9900 .
C9S H9S2 0.9900 .
C8S H8S1 0.9900 .
C8S H8S2 0.9900 .
O3S C14S 1.434(12) .
O3S C11S 1.451(12) .
C11S C12S 1.500(12) .
C11S H11A 0.9900 .
C11S H11B 0.9900 .
C12S C13S 1.517(12) .
C12S H12A 0.9900 .
C12S H12B 0.9900 .
C14S C13S 1.547(12) .
C14S H14A 0.9900 .
C14S H14B 0.9900 .
C13S H13A 0.9900 .
C13S H13B 0.9900 .
C15S O4S 1.412(12) .
C15S C16S 1.537(12) .
C15S H15A 0.9900 .
C15S H15B 0.9900 .
C18S O4S 1.451(12) .
C18S C17S 1.532(13) .
C18S H18D 0.9900 .
C18S H18E 0.9900 .
C17S C16S 1.533(13) .
C17S H17D 0.9900 .
C17S H17E 0.9900 .
C16S H16A 0.9900 .
C16S H16B 0.9900 .
Na5 O2A 2.55(3) 3
Na6 C3 2.375(9) 3_445
Na6 C2 2.377(9) 3_445
Na6 C1 2.776(9) 3_445
Na6 C4 2.780(9) 3_445
Na6 N1 3.007(9) 3_445
C74A O2A 1.426(12) .
C74A C73A 1.523(12) .
C74A H74C 0.9900 .
C74A H74D 0.9900 .
O2A C71A 1.429(12) .
O2A Na5 2.55(3) 3_445
C71A C72A 1.524(12) .
C71A H71C 0.9900 .
C71A H71D 0.9900 .
C72A C73A 1.532(12) .
C72A H72C 0.9900 .
C72A H72D 0.9900 .
C73A H73C 0.9900 .
C73A H73D 0.9900 .

loop_
_geom_torsion_atom_site_label_1
_geom_torsion_atom_site_label_2
_geom_torsion_atom_site_label_3
_geom_torsion_atom_site_label_4
_geom_torsion
_geom_torsion_site_symmetry_1
_geom_torsion_site_symmetry_4
C4 N1 C1 C2 -1.5(5) . .
Na5 N1 C1 C2 176.4(4) . .
Na1 N1 C1 C2 -147.5(3) . .
Na4 N1 C1 C2 70.3(3) 3 .
Na6 N1 C1 C2 54.4(3) 3 .
C4 N1 C1 C32 176.9(4) . .
Na5 N1 C1 C32 -5.2(6) . .
Na1 N1 C1 C32 30.9(5) . .
Na4 N1 C1 C32 -111.3(4) 3 .
Na6 N1 C1 C32 -127.2(4) 3 .
C4 N1 C1 Na4 -71.8(3) . 3
Na1 N1 C1 Na4 142.2(2) . 3
C4 N1 C1 Na6 -55.9(3) . 3
Na5 N1 C1 Na6 122.0(4) . 3
N1 C1 C2 C3 1.0(5) . .
C32 C1 C2 C3 -177.3(4) . .
Na4 C1 C2 C3 68.8(3) 3 .
Na6 C1 C2 C3 72.4(4) 3 .
N1 C1 C2 Na6 -71.4(4) . 3
C32 C1 C2 Na6 110.4(4) . 3
N1 C1 C2 Na4 -67.8(3) . 3
C32 C1 C2 Na4 114.0(4) . 3
C1 C2 C3 C4 -0.1(5) . .
Na6 C2 C3 C4 86.1(4) 3 .
Na4 C2 C3 C4 67.0(3) 3 .
C1 C2 C3 Na6 -86.2(4) . 3
C1 C2 C3 Na4 -67.1(3) . 3
C1 N1 C4 C3 1.4(5) . .
Na5 N1 C4 C3 -176.3(4) . .
Na1 N1 C4 C3 147.8(3) . .
Na4 N1 C4 C3 -70.2(3) 3 .
Na6 N1 C4 C3 -54.4(3) 3 .
C1 N1 C4 C5 -179.8(3) . .
Na5 N1 C4 C5 2.4(6) . .
Na1 N1 C4 C5 -33.5(5) . .
Na4 N1 C4 C5 108.6(3) 3 .
Na6 N1 C4 C5 124.4(4) 3 .
C1 N1 C4 Na4 71.6(3) . 3
Na1 N1 C4 Na4 -142.1(2) . 3
C1 N1 C4 Na6 55.8(3) . 3
Na5 N1 C4 Na6 -122.0(4) . 3
C2 C3 C4 N1 -0.8(5) . .
Na6 C3 C4 N1 71.6(4) 3 .
Na4 C3 C4 N1 67.6(3) 3 .
C2 C3 C4 C5 -179.4(4) . .
Na6 C3 C4 C5 -107.0(4) 3 .
Na4 C3 C4 C5 -111.0(4) 3 .
C2 C3 C4 Na4 -68.4(3) . 3
C2 C3 C4 Na6 -72.4(4) . 3
N1 C4 C5 C10 40.5(5) . .
C3 C4 C5 C10 -141.0(4) . .
Na4 C4 C5 C10 125.8(3) 3 .
Na6 C4 C5 C10 146.2(3) 3 .
N1 C4 C5 C9 -81.8(4) . .
C3 C4 C5 C9 96.7(5) . .
Na4 C4 C5 C9 3.4(4) 3 .
Na6 C4 C5 C9 23.9(4) 3 .
N1 C4 C5 C6 161.0(4) . .
C3 C4 C5 C6 -20.5(6) . .
Na4 C4 C5 C6 -113.7(3) 3 .
Na6 C4 C5 C6 -93.3(4) 3 .
C4 C5 C10 C11 70.6(4) . .
C9 C5 C10 C11 -168.2(4) . .
C6 C5 C10 C11 -50.2(5) . .
C4 C5 C10 C15 -104.9(4) . .
C9 C5 C10 C15 16.3(5) . .
C6 C5 C10 C15 134.3(4) . .
C4 C5 C10 Na1 -26.4(3) . .
C9 C5 C10 Na1 94.8(3) . .
C6 C5 C10 Na1 -147.2(3) . .
C15 C10 C11 C12 0.1(6) . .
C5 C10 C11 C12 -175.6(4) . .
Na1 C10 C11 C12 -64.5(4) . .
C15 C10 C11 Na1 64.7(3) . .
C5 C10 C11 Na1 -111.1(3) . .
C10 C11 C12 C13 2.2(7) . .
Na1 C11 C12 C13 -55.1(4) . .
C11 C12 C13 C14 -1.6(7) . .
C11 C12 C13 Na1 55.9(4) . .
C12 C13 C14 C15 -1.2(6) . .
Na1 C13 C14 C15 -67.4(3) . .
C12 C13 C14 C16 174.6(4) . .
Na1 C13 C14 C16 108.5(3) . .
C12 C13 C14 Na1 66.1(4) . .
C13 C14 C15 C10 3.7(6) . .
C16 C14 C15 C10 -172.0(3) . .
Na1 C14 C15 C10 -72.1(3) . .
C13 C14 C15 Na1 75.8(3) . .
C16 C14 C15 Na1 -99.9(3) . .
C13 C14 C15 Na5 97.4(4) . .
C16 C14 C15 Na5 -78.3(4) . .
C11 C10 C15 C14 -3.1(6) . .
C5 C10 C15 C14 172.4(3) . .
Na1 C10 C15 C14 70.8(3) . .
C11 C10 C15 Na1 -73.9(3) . .
C5 C10 C15 Na1 101.6(3) . .
C11 C10 C15 Na5 -97.9(4) . .
C5 C10 C15 Na5 77.7(4) . .
C13 C14 C16 C19 -60.1(5) . .
C15 C14 C16 C19 115.5(4) . .
Na1 C14 C16 C19 35.9(3) . .
C13 C14 C16 C17 179.3(4) . .
C15 C14 C16 C17 -5.0(5) . .
Na1 C14 C16 C17 -84.6(3) . .
C13 C14 C16 C18 58.9(5) . .
C15 C14 C16 C18 -125.4(4) . .
Na1 C14 C16 C18 155.0(3) . .
C22 N2 C19 C20 -0.8(4) . .
Na1 N2 C19 C20 -135.9(3) . .
Na5 N2 C19 C20 -168.4(3) . .
Na2 N2 C19 C20 66.8(3) . .
C22 N2 C19 C16 178.4(3) . .
Na1 N2 C19 C16 43.2(4) . .
Na5 N2 C19 C16 10.7(5) . .
Na2 N2 C19 C16 -114.0(3) . .
C22 N2 C19 Na2 -67.6(3) . .
Na1 N2 C19 Na2 157.3(2) . .
Na5 N2 C19 Na2 124.8(3) . .
C17 C16 C19 N2 67.1(4) . .
C14 C16 C19 N2 -54.6(5) . .
C18 C16 C19 N2 -173.5(3) . .
C17 C16 C19 C20 -114.0(4) . .
C14 C16 C19 C20 124.3(4) . .
C18 C16 C19 C20 5.5(6) . .
C17 C16 C19 Na2 -23.7(4) . .
C14 C16 C19 Na2 -145.4(3) . .
C18 C16 C19 Na2 95.8(3) . .
N2 C19 C20 C21 0.4(4) . .
C16 C19 C20 C21 -178.6(4) . .
Na2 C19 C20 C21 70.3(3) . .
N2 C19 C20 Na2 -69.9(3) . .
C16 C19 C20 Na2 111.1(4) . .
C19 C20 C21 C22 0.1(4) . .
Na2 C20 C21 C22 70.4(3) . .
C19 C20 C21 Na2 -70.3(3) . .
C19 N2 C22 C21 0.8(4) . .
Na1 N2 C22 C21 135.7(3) . .
Na5 N2 C22 C21 168.4(3) . .
Na2 N2 C22 C21 -65.0(3) . .
C19 N2 C22 C23 -178.4(3) . .
Na1 N2 C22 C23 -43.5(5) . .
Na5 N2 C22 C23 -10.9(6) . .
Na2 N2 C22 C23 115.8(3) . .
C19 N2 C22 Na2 65.8(3) . .
Na1 N2 C22 Na2 -159.3(2) . .
Na5 N2 C22 Na2 -126.6(3) . .
C20 C21 C22 N2 -0.6(4) . .
Na2 C21 C22 N2 66.9(3) . .
C20 C21 C22 C23 178.6(4) . .
Na2 C21 C22 C23 -113.9(4) . .
C20 C21 C22 Na2 -67.5(3) . .
N2 C22 C23 C24 -72.4(5) . .
C21 C22 C23 C24 108.5(5) . .
Na2 C22 C23 C24 17.5(4) . .
N2 C22 C23 C26 49.1(5) . .
C21 C22 C23 C26 -130.0(4) . .
Na2 C22 C23 C26 139.0(3) . .
N2 C22 C23 C25 168.0(4) . .
C21 C22 C23 C25 -11.1(6) . .
Na2 C22 C23 C25 -102.0(4) . .
C22 C23 C26 C27 62.9(5) . .
C24 C23 C26 C27 -177.0(4) . .
C25 C23 C26 C27 -57.1(5) . .
C22 C23 C26 C31 -111.9(4) . .
C24 C23 C26 C31 8.3(5) . .
C25 C23 C26 C31 128.1(4) . .
C22 C23 C26 Na1 -29.3(4) . .
C24 C23 C26 Na1 90.8(3) . .
C25 C23 C26 Na1 -149.3(3) . .
C31 C26 C27 C28 0.1(6) . .
C23 C26 C27 C28 -174.9(4) . .
Na1 C26 C27 C28 -66.1(4) . .
C31 C26 C27 Na1 66.2(3) . .
C23 C26 C27 Na1 -108.9(3) . .
C26 C27 C28 C29 1.4(6) . .
Na1 C27 C28 C29 -59.0(4) . .
C26 C27 C28 Na1 60.4(3) . .
C27 C28 C29 C30 -0.4(6) . .
Na1 C28 C29 C30 -58.3(3) . .
C27 C28 C29 Na1 57.9(4) . .
C28 C29 C30 C31 -2.1(6) . .
Na1 C29 C30 C31 -65.0(3) . .
C28 C29 C30 C32 173.2(4) . .
Na1 C29 C30 C32 110.3(3) . .
C28 C29 C30 Na1 62.9(4) . .
C28 C29 C30 Na5 67.7(4) . .
C27 C26 C31 C30 -2.8(5) . .
C23 C26 C31 C30 172.1(3) . .
Na1 C26 C31 C30 68.5(3) . .
C27 C26 C31 Na5 -91.9(4) . .
C23 C26 C31 Na5 83.0(4) . .
C27 C26 C31 Na1 -71.2(3) . .
C23 C26 C31 Na1 103.6(3) . .
C29 C30 C31 C26 3.7(5) . .
C32 C30 C31 C26 -171.5(3) . .
Na1 C30 C31 C26 -67.6(3) . .
Na5 C30 C31 C26 -92.6(4) . .
C29 C30 C31 Na5 96.3(4) . .
C32 C30 C31 Na5 -78.9(4) . .
C29 C30 C31 Na1 71.3(3) . .
C32 C30 C31 Na1 -103.9(3) . .
C29 C30 C32 C1 -61.5(4) . .
C31 C30 C32 C1 113.6(4) . .
Na1 C30 C32 C1 32.2(4) . .
Na5 C30 C32 C1 50.5(3) . .
C29 C30 C32 C34 177.5(4) . .
C31 C30 C32 C34 -7.4(5) . .
Na1 C30 C32 C34 -88.8(3) . .
Na5 C30 C32 C34 -70.5(3) . .
C29 C30 C32 C33 57.6(5) . .
C31 C30 C32 C33 -127.3(4) . .
Na1 C30 C32 C33 151.3(3) . .
Na5 C30 C32 C33 169.6(3) . .
N1 C1 C32 C30 -42.8(5) . .
C2 C1 C32 C30 135.3(4) . .
Na4 C1 C32 C30 -129.4(3) 3 .
Na6 C1 C32 C30 -150.2(3) 3 .
N1 C1 C32 C34 79.9(5) . .
C2 C1 C32 C34 -102.0(5) . .
Na4 C1 C32 C34 -6.7(4) 3 .
Na6 C1 C32 C34 -27.5(5) 3 .
N1 C1 C32 C33 -161.6(4) . .
C2 C1 C32 C33 16.5(6) . .
Na4 C1 C32 C33 111.8(4) 3 .
Na6 C1 C32 C33 91.0(5) 3 .
C38 N5 C35 C36 1.4(4) . .
Na3 N5 C35 C36 157.9(2) . .
Na2 N5 C35 C36 -65.2(3) . .
C38 N5 C35 C64 -170.2(3) . .
Na3 N5 C35 C64 -13.8(4) . .
Na2 N5 C35 C64 123.1(3) . .
C38 N5 C35 Na2 66.7(2) . .
Na3 N5 C35 Na2 -136.9(2) . .
N5 C35 C36 C37 -1.0(4) . .
C64 C35 C36 C37 169.8(3) . .
Na2 C35 C36 C37 -70.9(3) . .
N5 C35 C36 Na2 69.9(3) . .
C64 C35 C36 Na2 -119.3(4) . .
C35 C36 C37 C38 0.1(4) . .
Na2 C36 C37 C38 -71.9(3) . .
C35 C36 C37 Na2 72.1(3) . .
C35 N5 C38 C37 -1.4(4) . .
Na3 N5 C38 C37 -156.7(3) . .
Na2 N5 C38 C37 63.5(3) . .
C35 N5 C38 C39 177.1(3) . .
Na3 N5 C38 C39 21.8(5) . .
Na2 N5 C38 C39 -118.1(3) . .
C35 N5 C38 Na2 -64.8(2) . .
Na3 N5 C38 Na2 139.9(2) . .
C36 C37 C38 N5 0.8(4) . .
Na2 C37 C38 N5 -66.8(3) . .
C36 C37 C38 C39 -177.5(4) . .
Na2 C37 C38 C39 114.9(4) . .
C36 C37 C38 Na2 67.6(3) . .
N5 C38 C39 C40 -171.0(3) . .
C37 C38 C39 C40 7.1(6) . .
Na2 C38 C39 C40 97.0(3) . .
N5 C38 C39 C41 69.3(4) . .
C37 C38 C39 C41 -112.5(4) . .
Na2 C38 C39 C41 -22.6(4) . .
N5 C38 C39 C42 -52.8(4) . .
C37 C38 C39 C42 125.4(4) . .
Na2 C38 C39 C42 -144.7(3) . .
C38 C39 C42 C43 -66.6(4) . .
C40 C39 C42 C43 52.7(5) . .
C41 C39 C42 C43 172.5(4) . .
C38 C39 C42 C47 109.5(4) . .
C40 C39 C42 C47 -131.1(4) . .
C41 C39 C42 C47 -11.3(5) . .
C38 C39 C42 Na3 46.8(3) . .
C40 C39 C42 Na3 166.2(3) . .
C41 C39 C42 Na3 -74.0(3) . .
C47 C42 C43 C44 -0.8(6) . .
C39 C42 C43 C44 175.5(4) . .
Na3 C42 C43 C44 64.7(5) . .
C42 C43 C44 C45 -1.3(8) . .
C43 C44 C45 C46 1.1(8) . .
C44 C45 C46 C47 1.3(6) . .
C44 C45 C46 C48 -174.1(4) . .
C44 C45 C46 Na3 -67.0(5) . .
C43 C42 C47 C46 3.2(6) . .
C39 C42 C47 C46 -173.0(3) . .
Na3 C42 C47 C46 -88.7(3) . .
C43 C42 C47 Na3 92.0(4) . .
C39 C42 C47 Na3 -84.2(3) . .
C45 C46 C47 C42 -3.5(6) . .
C48 C46 C47 C42 171.8(3) . .
Na3 C46 C47 C42 90.6(3) . .
C45 C46 C47 Na3 -94.1(3) . .
C48 C46 C47 Na3 81.1(3) . .
C45 C46 C48 C49 177.6(4) . .
C47 C46 C48 C49 2.5(5) . .
Na3 C46 C48 C49 66.0(3) . .
C45 C46 C48 C51 56.8(5) . .
C47 C46 C48 C51 -118.4(4) . .
Na3 C46 C48 C51 -54.9(3) . .
C45 C46 C48 C50 -62.3(5) . .
C47 C46 C48 C50 122.5(4) . .
Na3 C46 C48 C50 -174.0(3) . .
C54 N6 C51 C52 1.1(5) . .
Na3 N6 C51 C52 155.3(3) . .
Na6 N6 C51 C52 -68.6(4) . .
C54 N6 C51 C48 -171.5(3) . .
Na3 N6 C51 C48 -17.3(5) . .
Na6 N6 C51 C48 118.8(4) . .
C54 N6 C51 Na6 69.7(3) . .
Na3 N6 C51 Na6 -136.2(3) . .
C54 N6 C51 Na4 58.0(3) . .
Na3 N6 C51 Na4 -147.9(2) . .
C49 C48 C51 N6 -64.6(5) . .
C50 C48 C51 N6 175.9(4) . .
C46 C48 C51 N6 57.3(5) . .
C49 C48 C51 C52 124.2(4) . .
C50 C48 C51 C52 4.7(6) . .
C46 C48 C51 C52 -113.8(4) . .
C49 C48 C51 Na6 24.9(5) . .
C50 C48 C51 Na6 -94.6(4) . .
C46 C48 C51 Na6 146.8(4) . .
C49 C48 C51 Na4 45.2(4) . .
C50 C48 C51 Na4 -74.3(4) . .
C46 C48 C51 Na4 167.2(2) . .
N6 C51 C52 C53 -0.5(5) . .
C48 C51 C52 C53 171.2(4) . .
Na6 C51 C52 C53 -67.6(3) . .
Na4 C51 C52 C53 -74.2(3) . .
N6 C51 C52 Na4 73.6(3) . .
C48 C51 C52 Na4 -114.6(4) . .
N6 C51 C52 Na6 67.1(3) . .
C48 C51 C52 Na6 -121.2(5) . .
C51 C52 C53 C54 -0.3(4) . .
Na4 C52 C53 C54 -88.0(3) . .
Na6 C52 C53 C54 -66.9(3) . .
C51 C52 C53 Na4 87.7(3) . .
C51 C52 C53 Na6 66.6(3) . .
C51 N6 C54 C53 -1.3(5) . .
Na3 N6 C54 C53 -154.2(3) . .
Na6 N6 C54 C53 68.4(4) . .
C51 N6 C54 C55 175.0(4) . .
Na3 N6 C54 C55 22.1(5) . .
Na6 N6 C54 C55 -115.3(4) . .
C51 N6 C54 Na6 -69.7(3) . .
Na3 N6 C54 Na6 137.4(3) . .
C51 N6 C54 Na4 -58.0(3) . .
Na3 N6 C54 Na4 149.1(2) . .
C52 C53 C54 N6 1.0(5) . .
Na4 C53 C54 N6 -73.8(3) . .
Na6 C53 C54 N6 -67.2(4) . .
C52 C53 C54 C55 -174.8(4) . .
Na4 C53 C54 C55 110.4(4) . .
Na6 C53 C54 C55 117.0(5) . .
C52 C53 C54 Na6 68.1(3) . .
C52 C53 C54 Na4 74.8(3) . .
N6 C54 C55 C57 70.9(5) . .
C53 C54 C55 C57 -113.6(5) . .
Na6 C54 C55 C57 -17.3(5) . .
Na4 C54 C55 C57 -37.0(4) . .
N6 C54 C55 C58 -52.5(5) . .
C53 C54 C55 C58 123.0(4) . .
Na6 C54 C55 C58 -140.7(4) . .
Na4 C54 C55 C58 -160.4(3) . .
N6 C54 C55 C56 -170.7(4) . .
C53 C54 C55 C56 4.9(7) . .
Na6 C54 C55 C56 101.1(5) . .
Na4 C54 C55 C56 81.4(5) . .
C57 C55 C58 C59 175.9(4) . .
C54 C55 C58 C59 -62.5(5) . .
C56 C55 C58 C59 56.7(5) . .
C57 C55 C58 C63 -10.3(6) . .
C54 C55 C58 C63 111.3(4) . .
C56 C55 C58 C63 -129.5(4) . .
C57 C55 C58 Na3 -74.8(4) . .
C54 C55 C58 Na3 46.8(4) . .
C56 C55 C58 Na3 166.0(3) . .
C63 C58 C59 C60 0.1(6) . .
C55 C58 C59 C60 174.2(4) . .
Na3 C58 C59 C60 64.9(4) . .
C58 C59 C60 C61 -2.3(6) . .
C59 C60 C61 C62 1.8(6) . .
C60 C61 C62 C63 0.8(6) . .
C60 C61 C62 C64 -174.2(4) . .
C60 C61 C62 Na3 -68.3(4) . .
C61 C62 C63 C58 -3.1(5) . .
C64 C62 C63 C58 171.7(3) . .
Na3 C62 C63 C58 87.9(3) . .
C61 C62 C63 Na3 -91.0(3) . .
C64 C62 C63 Na3 83.8(3) . .
C59 C58 C63 C62 2.7(6) . .
C55 C58 C63 C62 -171.2(3) . .
Na3 C58 C63 C62 -85.5(3) . .
C59 C58 C63 Na3 88.1(3) . .
C55 C58 C63 Na3 -85.8(3) . .
N5 C35 C64 C65 171.6(3) . .
C36 C35 C64 C65 1.6(5) . .
Na2 C35 C64 C65 -91.1(3) . .
N5 C35 C64 C66 -67.6(4) . .
C36 C35 C64 C66 122.4(4) . .
Na2 C35 C64 C66 29.6(4) . .
N5 C35 C64 C62 54.0(4) . .
C36 C35 C64 C62 -116.0(4) . .
Na2 C35 C64 C62 151.3(2) . .
C61 C62 C64 C65 -64.8(4) . .
C63 C62 C64 C65 120.4(4) . .
Na3 C62 C64 C65 -172.9(3) . .
C61 C62 C64 C35 54.1(4) . .
C63 C62 C64 C35 -120.7(4) . .
Na3 C62 C64 C35 -54.0(3) . .
C61 C62 C64 C66 174.4(3) . .
C63 C62 C64 C66 -0.4(5) . .
Na3 C62 C64 C66 66.3(3) . .
C70 O1 C67 C68 -8.7(9) . .
Na3 O1 C67 C68 -166.4(6) . .
C70A O1 C67 C68A 46.7(10) . .
Na3 O1 C67 C68A -142.6(8) . .
C74 O2 C71 C72 21.0(10) . .
Na4 O2 C71 C72 -152.3(6) . .
O2 C71 C72 C73 -31.6(11) . .
C71 C72 C73 C74 30.5(11) . .
C71 O2 C74 C73 -1.1(11) . .
Na4 O2 C74 C73 172.2(6) . .
C72 C73 C74 O2 -19.2(12) . .
O1 C67 C68 C69 -15.8(10) . .
C67 C68 C69 C70 33.4(11) . .
C67 O1 C70 C69 29.7(10) . .
Na3 O1 C70 C69 -169.4(7) . .
C68 C69 C70 O1 -38.8(11) . .
O1 C67 C68A C69A -23.9(13) . .
C67 C68A C69A C70A -7.1(15) . .
C67 O1 C70A C69A -52.3(11) . .
Na3 O1 C70A C69A 136.6(9) . .
C68A C69A C70A O1 35.1(14) . .
C2S C1S O1S C4S -38.9(11) . .
C3S C4S O1S C1S 23.9(11) . .
O1S C4S C3S C2S 0.4(13) . .
O1S C1S C2S C3S 37.6(13) . .
C4S C3S C2S C1S -23.2(15) . .
C10S O2S C7S C8S -14.3(15) . .
C7S O2S C10S C9S 10.1(18) . .
O2S C10S C9S C8S -1.4(17) . .
O2S C7S C8S C9S 13.4(14) . .
C10S C9S C8S C7S -7.5(16) . .
C14S O3S C11S C12S -1(3) . .
O3S C11S C12S C13S 12(3) . .
C11S O3S C14S C13S -10(3) . .
C11S C12S C13S C14S -21(3) . .
O3S C14S C13S C12S 20(3) . .
O4S C18S C17S C16S -36(4) . .
C18S C17S C16S C15S 52(3) . .
O4S C15S C16S C17S -50(3) . .
C16S C15S O4S C18S 29(5) . .
C17S C18S O4S C15S 4(5) . .
C73A C74A O2A C71A -38(5) . .
C73A C74A O2A Na5 167(3) . 3_445
C74A O2A C71A C72A 57(4) . .
Na5 O2A C71A C72A -148(3) 3_445 .
O2A C71A C72A C73A -48(4) . .
O2A C74A C73A C72A 5(6) . .
C71A C72A C73A C74A 27(6) . .
